data_4315648
loop_
_publ_author_name
'Mathias Kessler'
'Carsten Knapp'
'Vanessa Sagawe'
'Harald Scherer'
'Rabiya Uzun'

_publ_section_title
;
 Synthesis, Characterization, and Crystal Structures of Silylium Compounds
 of the Weakly Coordinating Dianion [B12Cl12]2-
;
_journal_name_full 'Inorganic Chemistry'
_journal_page_first 5223
_journal_page_last 5230
_journal_paper_doi 10.1021/ic100337k
_journal_volume 49
_journal_year 2010
_chemical_formula_moiety 'C18 H42 O2 S Si2, C9 H21 B12 Cl12 Si'
_chemical_formula_sum 'C27 H63 B12 Cl12 O2 S Si3'
_chemical_formula_weight 1091.22
_chemical_name_systematic
;
 ?
;
_space_group_IT_number 4
_symmetry_cell_setting monoclinic
_symmetry_space_group_name_Hall 'P 2yb'
_symmetry_space_group_name_H-M 'P 1 21 1'
_atom_sites_solution_hydrogens geom
_atom_sites_solution_primary direct
_atom_sites_solution_secondary difmap
_audit_creation_method SHELXL-97
_cell_angle_alpha 90.00
_cell_angle_beta 92.37(3)
_cell_angle_gamma 90.00
_cell_formula_units_Z 2
_cell_length_a 13.814(3)
_cell_length_b 11.993(2)
_cell_length_c 15.922(3)
_cell_measurement_reflns_used 1000
_cell_measurement_temperature 113(2)
_cell_measurement_theta_max 27.45
_cell_measurement_theta_min 3.01
_cell_volume 2635.6(9)
_computing_cell_refinement 'CrystalClear (Rigaku Inc., 2007)'
_computing_data_collection 'CrystalClear (Rigaku Inc., 2007)'
_computing_data_reduction 'CrystalClear (Rigaku Inc., 2007)'
_computing_molecular_graphics Diamond
_computing_publication_material 'SHELXL-97 (Sheldrick, 1997)'
_computing_structure_refinement 'SHELXL-97 (Sheldrick, 1997)'
_computing_structure_solution 'SHELXS-97 (Sheldrick, 1997)'
_diffrn_ambient_temperature 113(2)
_diffrn_detector_area_resol_mean 10.000
_diffrn_measured_fraction_theta_full 0.997
_diffrn_measured_fraction_theta_max 0.997
_diffrn_measurement_device_type 'Rigaku R-AXIS Spider'
_diffrn_measurement_method dtprofit.ref
_diffrn_radiation_detector RX
_diffrn_radiation_monochromator graphite
_diffrn_radiation_source 'sealed tube'
_diffrn_radiation_type MoK\a
_diffrn_radiation_wavelength 0.71073
_diffrn_reflns_av_R_equivalents 0.0383
_diffrn_reflns_av_sigmaI/netI 0.0329
_diffrn_reflns_limit_h_max 15
_diffrn_reflns_limit_h_min -15
_diffrn_reflns_limit_k_max 13
_diffrn_reflns_limit_k_min -13
_diffrn_reflns_limit_l_max 18
_diffrn_reflns_limit_l_min -17
_diffrn_reflns_number 33585
_diffrn_reflns_theta_full 24.00
_diffrn_reflns_theta_max 24.00
_diffrn_reflns_theta_min 3.01
_exptl_absorpt_coefficient_mu 0.766
_exptl_absorpt_correction_T_max 1.000
_exptl_absorpt_correction_T_min 0.828
_exptl_absorpt_correction_type multi-scan
_exptl_absorpt_process_details
;
March 2001 T Higashi
;
_exptl_crystal_colour colorless
_exptl_crystal_density_diffrn 1.375
_exptl_crystal_density_method 'not measured'
_exptl_crystal_description block
_exptl_crystal_F_000 1126
_exptl_crystal_size_max 0.36
_exptl_crystal_size_mid 0.26
_exptl_crystal_size_min 0.17
_refine_diff_density_max 0.296
_refine_diff_density_min -0.254
_refine_diff_density_rms 0.052
_refine_ls_abs_structure_details 'Flack H D (1983), Acta Cryst. A39, 876-881'
_refine_ls_abs_structure_Flack 0.00(10)
_refine_ls_extinction_expression Fc^*^=kFc[1+0.001xFc^2^\l^3^/sin(2\q)]^-1/4^
_refine_ls_extinction_method SHELXL
_refine_ls_goodness_of_fit_ref 1.122
_refine_ls_hydrogen_treatment refU
_refine_ls_matrix_type full
_refine_ls_number_parameters 777
_refine_ls_number_reflns 8245
_refine_ls_number_restraints 182
_refine_ls_restrained_S_all 1.160
_refine_ls_R_factor_all 0.0746
_refine_ls_R_factor_gt 0.0535
_refine_ls_shift/su_max 0.001
_refine_ls_shift/su_mean 0.000
_refine_ls_structure_factor_coef Fsqd
_refine_ls_weighting_details 'calc w=1/[\s^2^(Fo^2^)+(0.0843P)^2^+0.9108P] where P=(Fo^2^+2Fc^2^)/3'
_refine_ls_weighting_scheme calc
_refine_ls_wR_factor_gt 0.1422
_refine_ls_wR_factor_ref 0.1609
_reflns_number_gt 6178
_reflns_number_total 8245
_reflns_threshold_expression >2sigma(I)
_cod_data_source_file ic100337k_si_002_5.cif
_cod_data_source_block ck013-3-1
_cod_depositor_comments
;
The following automatic conversions were performed:

'_symmetry_cell_setting' value 'Monoclinic' changed to 'monoclinic'
according to the built-in table from CIF Core dictionary named
'cif_core.dic' version 2.4.1 from 2010-06-29.

Automatic conversion script
Id: cif_fix_values 1646 2011-03-28 12:23:43Z adriana 
;
_cod_original_cell_volume 2635.5(9)
_cod_original_sg_symbol_H-M 'P 21'
_cod_database_code 4315648

loop_
_symmetry_equiv_pos_as_xyz
'x, y, z'
'-x, y+1/2, -z'

loop_
_atom_site_label
_atom_site_type_symbol
_atom_site_fract_x
_atom_site_fract_y
_atom_site_fract_z
_atom_site_U_iso_or_equiv
_atom_site_adp_type
_atom_site_occupancy
_atom_site_symmetry_multiplicity
_atom_site_calc_flag
_atom_site_refinement_flags
_atom_site_disorder_assembly
_atom_site_disorder_group
B1 B 0.8406(5) 0.1457(6) 0.2545(5) 0.0699(19) Uani 1 1 d . . .
B2 B 0.7316(5) 0.1461(6) 0.1912(5) 0.0694(19) Uani 1 1 d . A .
B3 B 0.8373(5) 0.0840(6) 0.1532(5) 0.072(2) Uani 1 1 d . A .
B4 B 0.8969(5) 0.0178(6) 0.2407(6) 0.080(2) Uani 1 1 d . A .
Cl4 Cl 1.02600(11) 0.00273(16) 0.24855(13) 0.0941(6) Uani 1 1 d . . .
B5 B 0.8269(6) 0.0407(8) 0.3330(6) 0.090(2) Uani 1 1 d . A .
B6 B 0.7251(5) 0.1200(7) 0.2996(5) 0.078(2) Uani 1 1 d . A .
B7 B 0.7200(6) 0.0171(8) 0.1407(7) 0.096(3) Uani 1 1 d . . .
B8 B 0.8239(6) -0.0655(7) 0.1717(9) 0.111(4) Uani 1 1 d . A .
B9 B 0.8186(7) -0.0870(7) 0.2844(7) 0.099(3) Uani 1 1 d . . .
B10 B 0.7125(7) -0.0229(8) 0.3205(6) 0.094(3) Uani 1 1 d . A .
B11 B 0.6514(6) 0.0430(7) 0.2293(6) 0.084(2) Uani 1 1 d . A .
B12 B 0.7110(7) -0.0868(7) 0.2197(10) 0.120(4) Uani 1 1 d . A .
Cl1 Cl 0.9036(10) 0.2656(12) 0.2865(6) 0.064(2) Uani 0.573(6) 1 d P A 1
Cl2 Cl 0.6694(6) 0.2774(6) 0.1575(5) 0.0664(19) Uani 0.573(6) 1 d P A 1
Cl3 Cl 0.9093(6) 0.1558(6) 0.0691(5) 0.077(2) Uani 0.573(6) 1 d P A 1
Cl5 Cl 0.8809(6) 0.0525(5) 0.4444(4) 0.0914(16) Uani 0.573(6) 1 d P A 1
Cl6 Cl 0.6713(6) 0.2121(8) 0.3569(4) 0.120(3) Uani 0.573(6) 1 d P A 1
Cl7 Cl 0.6594(4) -0.0050(6) 0.0471(3) 0.0847(16) Uani 0.573(6) 1 d P A 1
Cl8 Cl 0.8742(4) -0.1699(4) 0.1159(3) 0.0873(14) Uani 0.573(6) 1 d P A 1
Cl9 Cl 0.8648(5) -0.2133(5) 0.3428(3) 0.0987(16) Uani 0.573(6) 1 d P A 1
Cl10 Cl 0.6464(5) -0.0775(4) 0.4152(3) 0.1015(16) Uani 0.573(6) 1 d P A 1
Cl11 Cl 0.5229(5) 0.0552(4) 0.2311(4) 0.0683(13) Uani 0.573(6) 1 d P A 1
Cl12 Cl 0.6377(4) -0.2164(4) 0.2115(4) 0.1056(17) Uani 0.573(6) 1 d P A 1
Cl21 Cl 0.9111(12) 0.2759(18) 0.2693(10) 0.085(4) Uani 0.427(6) 1 d P A 2
Cl22 Cl 0.6663(6) 0.2647(9) 0.1461(8) 0.091(4) Uani 0.427(6) 1 d P A 2
Cl23 Cl 0.9015(10) 0.1222(10) 0.0742(8) 0.104(4) Uani 0.427(6) 1 d P A 2
Cl25 Cl 0.8883(8) 0.0469(14) 0.4169(6) 0.162(6) Uani 0.427(6) 1 d P A 2
Cl26 Cl 0.6689(6) 0.2214(4) 0.3819(4) 0.0562(13) Uani 0.427(6) 1 d P A 2
Cl27 Cl 0.6702(6) 0.0320(6) 0.0139(6) 0.095(2) Uani 0.427(6) 1 d P A 2
Cl28 Cl 0.8867(6) -0.1393(6) 0.0681(7) 0.126(3) Uani 0.427(6) 1 d P A 2
Cl29 Cl 0.8725(7) -0.2159(9) 0.2936(10) 0.171(5) Uani 0.427(6) 1 d P A 2
Cl39 Cl 0.6499(7) -0.0886(13) 0.3735(9) 0.218(8) Uani 0.427(6) 1 d P A 2
Cl31 Cl 0.5271(7) 0.0609(10) 0.2003(7) 0.120(4) Uani 0.427(6) 1 d P A 2
Cl32 Cl 0.6503(7) -0.2023(7) 0.1541(11) 0.199(7) Uani 0.427(6) 1 d P A 2
Si1 Si 0.71944(12) 0.39536(15) 0.05511(10) 0.0677(4) Uani 1 1 d . . .
C1 C 0.7273(5) 0.3044(8) -0.0401(5) 0.098(2) Uani 1 1 d . A .
H1 H 0.7487 0.2294 -0.0190 0.163(17) Uiso 1 1 calc R . .
C2 C 0.8017(7) 0.3411(10) -0.1006(6) 0.129(4) Uani 1 1 d . . .
H2A H 0.8054 0.2862 -0.1459 0.131(5) Uiso 1 1 calc R A .
H2B H 0.8650 0.3473 -0.0708 0.131(5) Uiso 1 1 calc R . .
H2C H 0.7831 0.4137 -0.1244 0.131(5) Uiso 1 1 calc R . .
C3 C 0.6251(6) 0.2870(8) -0.0828(5) 0.104(2) Uani 1 1 d . . .
H3A H 0.6014 0.3578 -0.1064 0.131(5) Uiso 1 1 calc R A .
H3B H 0.5804 0.2604 -0.0410 0.131(5) Uiso 1 1 calc R . .
H3C H 0.6291 0.2317 -0.1279 0.131(5) Uiso 1 1 calc R . .
C4 C 0.8336(6) 0.4522(7) 0.1011(5) 0.088(2) Uani 1 1 d . A .
H4 H 0.8780 0.3878 0.1131 0.163(17) Uiso 1 1 calc R . .
C5 C 0.8174(7) 0.5118(7) 0.1856(5) 0.099(2) Uani 1 1 d . . .
H5A H 0.8802 0.5257 0.2147 0.131(5) Uiso 1 1 calc R A .
H5B H 0.7777 0.4646 0.2207 0.131(5) Uiso 1 1 calc R . .
H5C H 0.7843 0.5830 0.1748 0.131(5) Uiso 1 1 calc R . .
C6 C 0.8848(6) 0.5309(8) 0.0398(5) 0.108(3) Uani 1 1 d . . .
H6A H 0.8455 0.5981 0.0303 0.131(5) Uiso 1 1 calc R A .
H6B H 0.8928 0.4926 -0.0138 0.131(5) Uiso 1 1 calc R . .
H6C H 0.9485 0.5519 0.0642 0.131(5) Uiso 1 1 calc R . .
C7 C 0.6051(6) 0.4830(7) 0.0495(5) 0.094(2) Uani 1 1 d . A .
H7 H 0.5543 0.4366 0.0196 0.163(17) Uiso 1 1 calc R . .
C8 C 0.6229(7) 0.5803(8) -0.0065(6) 0.123(3) Uani 1 1 d . . .
H8A H 0.5641 0.6259 -0.0122 0.131(5) Uiso 1 1 calc R A .
H8B H 0.6403 0.5534 -0.0620 0.131(5) Uiso 1 1 calc R . .
H8C H 0.6761 0.6255 0.0180 0.131(5) Uiso 1 1 calc R . .
C9 C 0.5636(6) 0.5181(8) 0.1308(6) 0.112(3) Uani 1 1 d . . .
H9A H 0.6051 0.5754 0.1574 0.131(5) Uiso 1 1 calc R A .
H9B H 0.5601 0.4535 0.1682 0.131(5) Uiso 1 1 calc R . .
H9C H 0.4984 0.5485 0.1199 0.131(5) Uiso 1 1 calc R . .
S1 S 0.8666(2) 0.7249(3) 0.6086(3) 0.0697(10) Uani 0.573(6) 1 d PD A 1
O1 O 0.8185(13) 0.8328(8) 0.6337(7) 0.123(5) Uani 0.573(6) 1 d PD A 1
O2 O 0.7996(6) 0.6241(6) 0.6172(6) 0.090(3) Uani 0.573(6) 1 d PD A 1
S1A S 0.8385(4) 0.7637(6) 0.5630(5) 0.095(2) Uani 0.427(6) 1 d PD A 2
O1A O 0.8239(12) 0.791(2) 0.6618(12) 0.224(16) Uani 0.427(6) 1 d PD A 2
O2A O 0.7633(10) 0.6798(8) 0.5550(8) 0.105(4) Uani 0.427(6) 1 d PD A 2
Si2 Si 0.77794(13) 0.8994(2) 0.72100(12) 0.0847(6) Uani 1 1 d D . .
C10 C 0.7443(9) 0.8115(14) 0.8038(9) 0.109(5) Uani 0.573(6) 1 d PD A 1
H10 H 0.7482 0.8664 0.8510 0.163(17) Uiso 0.573(6) 1 calc PR A 1
C11 C 0.8330(18) 0.741(2) 0.8277(13) 0.150(9) Uani 0.573(6) 1 d PDU A 1
H11A H 0.8521 0.7539 0.8868 0.131(5) Uiso 0.573(6) 1 calc PR A 1
H11B H 0.8865 0.7615 0.7923 0.131(5) Uiso 0.573(6) 1 calc PR A 1
H11C H 0.8174 0.6618 0.8193 0.131(5) Uiso 0.573(6) 1 calc PR A 1
C12 C 0.6383(15) 0.7798(17) 0.8070(16) 0.190(11) Uani 0.573(6) 1 d PDU A 1
H12A H 0.6286 0.7049 0.7835 0.131(5) Uiso 0.573(6) 1 calc PR A 1
H12B H 0.5989 0.8334 0.7740 0.131(5) Uiso 0.573(6) 1 calc PR A 1
H12C H 0.6188 0.7807 0.8654 0.131(5) Uiso 0.573(6) 1 calc PR A 1
C13 C 0.6767(8) 0.9878(9) 0.6697(7) 0.084(4) Uani 0.573(6) 1 d PD A 1
H13 H 0.6212 0.9346 0.6637 0.163(17) Uiso 0.573(6) 1 calc PR A 1
C14 C 0.6377(10) 1.0803(11) 0.7233(10) 0.106(5) Uani 0.573(6) 1 d PDU A 1
H14A H 0.6813 1.1446 0.7222 0.131(5) Uiso 0.573(6) 1 calc PR A 1
H14B H 0.6332 1.0540 0.7813 0.131(5) Uiso 0.573(6) 1 calc PR A 1
H14C H 0.5732 1.1022 0.7012 0.131(5) Uiso 0.573(6) 1 calc PR A 1
C15 C 0.6905(16) 1.026(3) 0.5806(10) 0.175(10) Uani 0.573(6) 1 d PD A 1
H15A H 0.6275 1.0463 0.5542 0.131(5) Uiso 0.573(6) 1 calc PR A 1
H15B H 0.7197 0.9663 0.5486 0.131(5) Uiso 0.573(6) 1 calc PR A 1
H15C H 0.7331 1.0917 0.5813 0.131(5) Uiso 0.573(6) 1 calc PR A 1
C16 C 0.8786(8) 1.0032(10) 0.7498(8) 0.086(4) Uani 0.573(6) 1 d PD A 1
H16 H 0.9396 0.9584 0.7542 0.163(17) Uiso 0.573(6) 1 calc PR A 1
C17 C 0.8979(15) 1.0973(14) 0.6867(15) 0.118(6) Uani 0.573(6) 1 d PDU A 1
H17A H 0.8386 1.1411 0.6766 0.131(5) Uiso 0.573(6) 1 calc PR A 1
H17B H 0.9177 1.0648 0.6336 0.131(5) Uiso 0.573(6) 1 calc PR A 1
H17C H 0.9496 1.1458 0.7097 0.131(5) Uiso 0.573(6) 1 calc PR A 1
C18 C 0.8749(17) 1.0670(18) 0.8317(11) 0.140(7) Uani 0.573(6) 1 d PDU A 1
H18A H 0.8311 1.1308 0.8243 0.131(5) Uiso 0.573(6) 1 calc PR A 1
H18B H 0.9400 1.0937 0.8483 0.131(5) Uiso 0.573(6) 1 calc PR A 1
H18C H 0.8513 1.0178 0.8755 0.131(5) Uiso 0.573(6) 1 calc PR A 1
C10A C 0.8557(17) 0.881(2) 0.8191(13) 0.22(2) Uani 0.427(6) 1 d PD A 2
H10A H 0.9244 0.8897 0.8028 0.163(17) Uiso 0.427(6) 1 calc PR A 2
C11A C 0.834(3) 0.979(3) 0.8770(19) 0.191(13) Uani 0.427(6) 1 d PDU A 2
H11D H 0.7684 0.9711 0.8978 0.131(5) Uiso 0.427(6) 1 calc PR A 2
H11E H 0.8379 1.0492 0.8455 0.131(5) Uiso 0.427(6) 1 calc PR A 2
H11F H 0.8810 0.9804 0.9246 0.131(5) Uiso 0.427(6) 1 calc PR A 2
C12A C 0.850(3) 0.770(3) 0.8652(19) 0.172(14) Uani 0.427(6) 1 d PDU A 2
H12D H 0.7882 0.7658 0.8936 0.131(5) Uiso 0.427(6) 1 calc PR A 2
H12E H 0.9037 0.7642 0.9068 0.131(5) Uiso 0.427(6) 1 calc PR A 2
H12F H 0.8532 0.7088 0.8247 0.131(5) Uiso 0.427(6) 1 calc PR A 2
C13A C 0.6496(11) 0.859(4) 0.7389(12) 0.21(2) Uani 0.427(6) 1 d PD A 2
H13A H 0.6658 0.7785 0.7317 0.163(17) Uiso 0.427(6) 1 calc PR A 2
C14A C 0.5918(13) 0.860(2) 0.6537(15) 0.147(11) Uani 0.427(6) 1 d PD A 2
H14D H 0.5223 0.8583 0.6637 0.131(5) Uiso 0.427(6) 1 calc PR A 2
H14E H 0.6091 0.7940 0.6211 0.131(5) Uiso 0.427(6) 1 calc PR A 2
H14F H 0.6073 0.9274 0.6225 0.131(5) Uiso 0.427(6) 1 calc PR A 2
C15A C 0.640(3) 0.842(2) 0.8346(14) 0.192(12) Uani 0.427(6) 1 d PDU A 2
H15D H 0.5736 0.8583 0.8496 0.131(5) Uiso 0.427(6) 1 calc PR A 2
H15E H 0.6848 0.8929 0.8652 0.131(5) Uiso 0.427(6) 1 calc PR A 2
H15F H 0.6565 0.7650 0.8494 0.131(5) Uiso 0.427(6) 1 calc PR A 2
C16A C 0.8031(19) 1.022(2) 0.657(2) 0.30(4) Uani 0.427(6) 1 d PD A 2
H16A H 0.7989 0.9998 0.5967 0.163(17) Uiso 0.427(6) 1 calc PR A 2
C17A C 0.715(2) 1.0932(18) 0.675(2) 0.163(10) Uani 0.427(6) 1 d PDU A 2
H17D H 0.6561 1.0516 0.6599 0.131(5) Uiso 0.427(6) 1 calc PR A 2
H17E H 0.7171 1.1619 0.6418 0.131(5) Uiso 0.427(6) 1 calc PR A 2
H17F H 0.7163 1.1120 0.7350 0.131(5) Uiso 0.427(6) 1 calc PR A 2
C18A C 0.909(2) 1.035(3) 0.684(3) 0.153(10) Uani 0.427(6) 1 d PDU A 2
H18D H 0.9487 0.9905 0.6470 0.131(5) Uiso 0.427(6) 1 calc PR A 2
H18E H 0.9193 1.0101 0.7421 0.131(5) Uiso 0.427(6) 1 calc PR A 2
H18F H 0.9275 1.1140 0.6797 0.131(5) Uiso 0.427(6) 1 calc PR A 2
Si3 Si 0.73379(12) 0.54287(17) 0.54111(12) 0.0769(5) Uani 1 1 d D . .
C19 C 0.6604(5) 0.4802(7) 0.6228(4) 0.094(2) Uani 1 1 d D A .
H19 H 0.6095 0.5362 0.6358 0.163(17) Uiso 1 1 calc R . .
C20 C 0.6080(6) 0.3792(8) 0.5896(7) 0.129(4) Uani 1 1 d D . .
H20A H 0.6546 0.3268 0.5668 0.131(5) Uiso 1 1 calc R A .
H20B H 0.5608 0.4014 0.5451 0.131(5) Uiso 1 1 calc R . .
H20C H 0.5741 0.3432 0.6353 0.131(5) Uiso 1 1 calc R . .
C21 C 0.7155(7) 0.4570(13) 0.7040(5) 0.153(5) Uani 1 1 d D . .
H21A H 0.6709 0.4294 0.7456 0.131(5) Uiso 1 1 calc R A .
H21B H 0.7464 0.5258 0.7248 0.131(5) Uiso 1 1 calc R . .
H21C H 0.7653 0.4007 0.6948 0.131(5) Uiso 1 1 calc R . .
C22 C 0.8380(8) 0.4633(8) 0.5036(8) 0.145(4) Uani 1 1 d D A .
H22 H 0.7960 0.4248 0.4600 0.163(17) Uiso 1 1 calc R . .
C23 C 0.8949(7) 0.5178(8) 0.4382(5) 0.111(3) Uani 1 1 d D . .
H23A H 0.9289 0.5827 0.4624 0.131(5) Uiso 1 1 calc R A .
H23B H 0.8512 0.5419 0.3916 0.131(5) Uiso 1 1 calc R . .
H23C H 0.9423 0.4648 0.4173 0.131(5) Uiso 1 1 calc R . .
C24 C 0.8694(8) 0.3613(8) 0.5374(6) 0.120(3) Uani 1 1 d D . .
H24A H 0.8995 0.3171 0.4937 0.131(5) Uiso 1 1 calc R A .
H24B H 0.8139 0.3205 0.5584 0.131(5) Uiso 1 1 calc R . .
H24C H 0.9169 0.3746 0.5837 0.131(5) Uiso 1 1 calc R . .
C25 C 0.6680(10) 0.5916(14) 0.4432(9) 0.117(5) Uani 0.584(13) 1 d PDU A 7
H25 H 0.7062 0.6541 0.4195 0.163(17) Uiso 0.584(13) 1 calc PR A 7
C26 C 0.5682(10) 0.6343(18) 0.4570(14) 0.140(7) Uani 0.584(13) 1 d PDU A 7
H26A H 0.5697 0.6826 0.5068 0.131(5) Uiso 0.584(13) 1 calc PR A 7
H26B H 0.5245 0.5714 0.4657 0.131(5) Uiso 0.584(13) 1 calc PR A 7
H26C H 0.5451 0.6771 0.4077 0.131(5) Uiso 0.584(13) 1 calc PR A 7
C27 C 0.6494(15) 0.510(2) 0.3758(11) 0.165(9) Uani 0.584(13) 1 d PDU A 7
H27A H 0.6100 0.4486 0.3967 0.131(5) Uiso 0.584(13) 1 calc PR A 7
H27B H 0.7111 0.4800 0.3574 0.131(5) Uiso 0.584(13) 1 calc PR A 7
H27C H 0.6147 0.5458 0.3282 0.131(5) Uiso 0.584(13) 1 calc PR A 7
C25A C 0.6570(13) 0.6482(15) 0.4870(11) 0.094(5) Uiso 0.416(13) 1 d PDU A 4
H25A H 0.7037 0.7059 0.4683 0.163(17) Uiso 0.416(13) 1 calc PR A 4
C26A C 0.5869(14) 0.7110(19) 0.5358(13) 0.104(6) Uiso 0.416(13) 1 d PDU A 4
H26D H 0.6214 0.7519 0.5811 0.131(5) Uiso 0.416(13) 1 calc PR A 4
H26E H 0.5409 0.6590 0.5599 0.131(5) Uiso 0.416(13) 1 calc PR A 4
H26F H 0.5518 0.7638 0.4988 0.131(5) Uiso 0.416(13) 1 calc PR A 4
C27A C 0.621(3) 0.593(3) 0.4076(16) 0.147(10) Uiso 0.416(13) 1 d PDU A 4
H27D H 0.5871 0.5242 0.4210 0.131(5) Uiso 0.416(13) 1 calc PR A 4
H27E H 0.6757 0.5764 0.3726 0.131(5) Uiso 0.416(13) 1 calc PR A 4
H27F H 0.5760 0.6437 0.3770 0.131(5) Uiso 0.416(13) 1 calc PR A 4

loop_
_atom_site_aniso_label
_atom_site_aniso_U_11
_atom_site_aniso_U_22
_atom_site_aniso_U_33
_atom_site_aniso_U_23
_atom_site_aniso_U_13
_atom_site_aniso_U_12
B1 0.048(4) 0.053(4) 0.107(5) 0.002(4) -0.020(4) -0.006(3)
B2 0.044(3) 0.064(4) 0.098(5) -0.004(4) -0.015(3) -0.002(3)
B3 0.043(3) 0.072(5) 0.101(5) -0.020(4) -0.005(3) 0.010(3)
B4 0.049(3) 0.062(4) 0.126(6) 0.000(4) -0.018(4) 0.010(3)
Cl4 0.0532(9) 0.0829(11) 0.1442(16) -0.0085(11) -0.0217(9) 0.0144(8)
B5 0.074(5) 0.072(5) 0.122(7) 0.019(5) -0.010(5) 0.006(4)
B6 0.058(4) 0.074(5) 0.100(6) 0.015(4) -0.008(4) -0.005(4)
B7 0.064(4) 0.076(5) 0.146(8) -0.044(5) -0.012(5) 0.006(4)
B8 0.065(5) 0.058(5) 0.207(11) -0.051(6) -0.023(6) 0.011(4)
B9 0.079(5) 0.067(5) 0.149(8) 0.010(5) -0.016(5) 0.002(4)
B10 0.087(6) 0.078(6) 0.116(7) 0.029(5) -0.012(5) -0.008(4)
B11 0.065(4) 0.060(4) 0.126(6) 0.001(4) -0.002(4) -0.003(4)
B12 0.065(5) 0.051(4) 0.243(13) -0.003(6) -0.001(6) 0.002(4)
Cl1 0.067(3) 0.062(6) 0.0637(19) -0.008(3) 0.0001(16) -0.010(3)
Cl2 0.077(4) 0.051(2) 0.071(2) -0.012(2) 0.008(2) 0.016(2)
Cl3 0.052(3) 0.087(4) 0.093(4) -0.042(4) -0.003(3) 0.016(2)
Cl5 0.100(3) 0.108(3) 0.065(3) 0.015(2) -0.012(2) 0.022(2)
Cl6 0.081(3) 0.213(7) 0.068(4) -0.013(3) 0.010(3) 0.046(3)
Cl7 0.0601(18) 0.116(5) 0.077(3) -0.018(2) -0.0077(19) -0.006(3)
Cl8 0.078(2) 0.082(3) 0.102(3) -0.034(2) 0.011(2) 0.0044(19)
Cl9 0.106(3) 0.065(2) 0.127(3) 0.046(3) 0.026(3) 0.023(2)
Cl10 0.108(3) 0.091(3) 0.109(3) 0.055(3) 0.041(3) 0.015(2)
Cl11 0.055(2) 0.064(2) 0.086(3) 0.004(2) 0.0109(19) -0.0079(16)
Cl12 0.088(2) 0.045(2) 0.185(5) -0.012(3) 0.028(3) -0.0246(19)
Cl21 0.055(4) 0.051(3) 0.147(11) 0.012(7) -0.022(6) -0.013(3)
Cl22 0.032(3) 0.102(7) 0.137(8) 0.066(5) -0.003(3) -0.005(3)
Cl23 0.061(4) 0.141(9) 0.110(6) 0.054(6) 0.009(4) 0.002(5)
Cl25 0.077(4) 0.326(15) 0.084(6) 0.079(7) 0.004(4) 0.065(6)
Cl26 0.076(3) 0.053(2) 0.040(3) -0.0087(17) 0.009(2) 0.0023(18)
Cl27 0.087(4) 0.062(4) 0.131(7) -0.034(4) -0.047(5) 0.012(3)
Cl28 0.113(5) 0.081(4) 0.177(8) -0.064(5) -0.057(5) 0.052(4)
Cl29 0.114(6) 0.080(5) 0.312(15) 0.093(9) -0.076(8) -0.005(4)
Cl39 0.082(4) 0.300(14) 0.273(13) 0.249(12) 0.010(7) -0.007(6)
Cl31 0.043(3) 0.148(6) 0.167(9) 0.079(6) -0.023(5) -0.013(3)
Cl32 0.107(6) 0.067(4) 0.413(19) 0.059(8) -0.104(9) -0.038(4)
Si1 0.0659(9) 0.0661(10) 0.0712(10) 0.0064(8) 0.0043(8) 0.0040(8)
C1 0.079(5) 0.124(7) 0.090(5) -0.004(4) 0.003(4) -0.002(5)
C2 0.110(7) 0.187(10) 0.092(6) -0.039(6) 0.024(5) -0.011(7)
C3 0.090(5) 0.125(7) 0.095(5) -0.013(5) -0.016(4) -0.006(5)
C4 0.086(5) 0.082(4) 0.095(5) 0.015(4) 0.004(4) -0.014(4)
C5 0.123(6) 0.074(5) 0.098(5) -0.016(4) -0.012(4) 0.007(4)
C6 0.103(6) 0.114(6) 0.109(6) 0.016(5) 0.006(4) -0.047(5)
C7 0.100(5) 0.086(5) 0.098(5) 0.014(4) 0.009(4) 0.007(4)
C8 0.100(6) 0.134(8) 0.137(7) 0.066(6) 0.018(5) 0.029(6)
C9 0.085(5) 0.085(5) 0.166(8) 0.010(6) 0.012(5) 0.009(4)
S1 0.0559(17) 0.0600(17) 0.093(3) 0.0099(17) 0.0050(16) 0.0004(13)
O1 0.246(16) 0.057(5) 0.070(6) 0.019(5) 0.058(7) 0.027(7)
O2 0.073(5) 0.063(5) 0.132(7) 0.008(5) -0.029(5) -0.009(4)
S1A 0.076(3) 0.102(4) 0.110(4) -0.034(4) 0.030(3) -0.018(3)
O1A 0.081(10) 0.33(3) 0.26(3) -0.26(3) -0.005(13) 0.001(16)
O2A 0.144(11) 0.058(6) 0.113(9) 0.032(6) 0.001(8) -0.031(7)
Si2 0.0590(10) 0.1173(16) 0.0778(11) -0.0065(11) 0.0048(8) 0.0164(11)
C10 0.081(8) 0.148(14) 0.097(9) 0.068(9) 0.010(7) 0.023(9)
C11 0.136(14) 0.21(2) 0.101(15) -0.030(14) -0.037(11) 0.096(14)
C12 0.27(3) 0.103(14) 0.19(2) 0.061(14) 0.018(19) -0.112(17)
C13 0.065(7) 0.066(7) 0.122(10) 0.014(7) 0.012(7) 0.005(6)
C14 0.063(8) 0.091(9) 0.165(14) 0.025(9) 0.021(8) 0.026(7)
C15 0.149(17) 0.27(3) 0.110(13) 0.047(17) 0.023(11) -0.02(2)
C16 0.065(7) 0.071(8) 0.121(10) -0.006(7) 0.009(7) 0.013(7)
C17 0.092(11) 0.063(10) 0.200(17) 0.024(12) 0.032(11) -0.002(9)
C18 0.17(2) 0.130(16) 0.123(14) -0.048(12) -0.014(12) -0.012(13)
C10A 0.15(3) 0.12(2) 0.41(6) 0.04(3) 0.16(4) 0.03(2)
C11A 0.21(3) 0.23(3) 0.13(2) -0.07(2) -0.01(2) 0.00(3)
C12A 0.19(2) 0.22(3) 0.11(2) 0.12(2) 0.029(17) 0.09(2)
C13A 0.065(13) 0.39(6) 0.18(3) 0.08(3) 0.032(15) 0.02(2)
C14A 0.056(10) 0.17(2) 0.21(3) -0.08(2) -0.051(13) 0.010(12)
C15A 0.30(3) 0.096(17) 0.20(2) -0.059(15) 0.16(2) -0.122(19)
C16A 0.52(11) 0.23(5) 0.14(3) 0.04(3) 0.01(5) 0.21(7)
C17A 0.19(2) 0.065(12) 0.23(3) 0.040(15) -0.04(2) 0.031(15)
C18A 0.084(15) 0.084(17) 0.29(3) -0.02(2) 0.007(18) -0.023(16)
Si3 0.0565(9) 0.0759(12) 0.0976(12) 0.0150(10) -0.0051(8) -0.0053(8)
C19 0.059(4) 0.132(7) 0.090(5) 0.014(5) 0.001(3) -0.002(4)
C20 0.075(5) 0.132(8) 0.180(9) 0.064(7) 0.002(5) -0.025(5)
C21 0.089(6) 0.286(16) 0.085(5) 0.008(7) -0.003(4) 0.056(8)
C22 0.147(9) 0.117(7) 0.177(10) 0.060(7) 0.084(8) 0.030(7)
C23 0.118(7) 0.110(7) 0.107(6) -0.006(5) 0.024(5) -0.023(5)
C24 0.139(8) 0.119(7) 0.103(6) 0.000(5) 0.008(5) 0.037(6)
C25 0.091(9) 0.117(10) 0.141(11) 0.043(10) -0.001(9) -0.006(8)
C26 0.090(10) 0.145(13) 0.181(15) 0.066(12) -0.033(10) 0.022(10)
C27 0.112(12) 0.27(3) 0.112(12) 0.004(16) -0.024(10) 0.008(16)

loop_
_atom_type_symbol
_atom_type_description
_atom_type_scat_dispersion_real
_atom_type_scat_dispersion_imag
_atom_type_scat_source
C C 0.0033 0.0016 'International Tables Vol C Tables 4.2.6.8 and 6.1.1.4'
H H 0.0000 0.0000 'International Tables Vol C Tables 4.2.6.8 and 6.1.1.4'
B B 0.0013 0.0007 'International Tables Vol C Tables 4.2.6.8 and 6.1.1.4'
Si Si 0.0817 0.0704 'International Tables Vol C Tables 4.2.6.8 and 6.1.1.4'
Cl Cl 0.1484 0.1585 'International Tables Vol C Tables 4.2.6.8 and 6.1.1.4'
O O 0.0106 0.0060 'International Tables Vol C Tables 4.2.6.8 and 6.1.1.4'
S S 0.1246 0.1234 'International Tables Vol C Tables 4.2.6.8 and 6.1.1.4'

loop_
_geom_angle_atom_site_label_1
_geom_angle_atom_site_label_2
_geom_angle_atom_site_label_3
_geom_angle
_geom_angle_site_symmetry_1
_geom_angle_site_symmetry_3
_geom_angle_publ_flag
B4 B1 Cl1 122.9(6) . . ?
B4 B1 B3 60.8(5) . . ?
Cl1 B1 B3 127.1(6) . . ?
B4 B1 B2 107.7(5) . . ?
Cl1 B1 B2 124.3(7) . . ?
B3 B1 B2 59.8(4) . . ?
B4 B1 B5 61.8(5) . . ?
Cl1 B1 B5 116.2(7) . . ?
B3 B1 B5 110.0(6) . . ?
B2 B1 B5 106.6(5) . . ?
B4 B1 B6 107.9(5) . . ?
Cl1 B1 B6 117.6(6) . . ?
B3 B1 B6 107.5(5) . . ?
B2 B1 B6 58.9(4) . . ?
B5 B1 B6 58.7(4) . . ?
B4 B1 Cl21 121.7(7) . . ?
B3 B1 Cl21 117.5(7) . . ?
B2 B1 Cl21 120.0(7) . . ?
B5 B1 Cl21 125.1(7) . . ?
B6 B1 Cl21 124.3(7) . . ?
B7 B2 B6 106.6(6) . . ?
B7 B2 B3 62.0(4) . . ?
B6 B2 B3 109.7(5) . . ?
B7 B2 B1 108.5(5) . . ?
B6 B2 B1 61.3(4) . . ?
B3 B2 B1 60.0(4) . . ?
B7 B2 B11 59.8(5) . . ?
B6 B2 B11 59.0(5) . . ?
B3 B2 B11 111.0(5) . . ?
B1 B2 B11 109.2(6) . . ?
B7 B2 Cl22 118.5(6) . . ?
B6 B2 Cl22 118.9(6) . . ?
B3 B2 Cl22 126.7(6) . . ?
B1 B2 Cl22 128.4(6) . . ?
B11 B2 Cl22 111.9(5) . . ?
B7 B2 Cl2 125.7(5) . . ?
B6 B2 Cl2 113.1(5) . . ?
B3 B2 Cl2 129.4(6) . . ?
B1 B2 Cl2 122.4(5) . . ?
B11 B2 Cl2 113.5(5) . . ?
Cl23 B3 B2 128.9(7) . . ?
Cl23 B3 B1 126.1(7) . . ?
B2 B3 B1 60.2(4) . . ?
Cl23 B3 B4 118.7(7) . . ?
B2 B3 B4 106.4(6) . . ?
B1 B3 B4 58.6(4) . . ?
Cl23 B3 B7 123.5(8) . . ?
B2 B3 B7 58.4(4) . . ?
B1 B3 B7 105.8(5) . . ?
B4 B3 B7 105.8(6) . . ?
Cl23 B3 B8 117.4(7) . . ?
B2 B3 B8 105.5(6) . . ?
B1 B3 B8 105.2(7) . . ?
B4 B3 B8 58.8(5) . . ?
B7 B3 B8 59.2(5) . . ?
B2 B3 Cl3 120.8(6) . . ?
B1 B3 Cl3 117.1(5) . . ?
B4 B3 Cl3 121.0(5) . . ?
B7 B3 Cl3 127.8(6) . . ?
B8 B3 Cl3 128.0(6) . . ?
B1 B4 B8 109.3(5) . . ?
B1 B4 B3 60.6(4) . . ?
B8 B4 B3 62.1(5) . . ?
B1 B4 Cl4 122.0(5) . . ?
B8 B4 Cl4 121.8(6) . . ?
B3 B4 Cl4 121.9(6) . . ?
B1 B4 B5 60.5(5) . . ?
B8 B4 B5 106.2(6) . . ?
B3 B4 B5 108.8(5) . . ?
Cl4 B4 B5 121.4(5) . . ?
B1 B4 B9 106.6(6) . . ?
B8 B4 B9 60.9(6) . . ?
B3 B4 B9 110.2(5) . . ?
Cl4 B4 B9 120.7(5) . . ?
B5 B4 B9 56.5(5) . . ?
Cl25 B5 B9 116.9(8) . . ?
Cl25 B5 B10 125.0(8) . . ?
B9 B5 B10 61.3(6) . . ?
Cl25 B5 B6 129.4(8) . . ?
B9 B5 B6 107.9(6) . . ?
B10 B5 B6 59.8(5) . . ?
Cl25 B5 B1 119.8(8) . . ?
B9 B5 B1 108.7(7) . . ?
B10 B5 B1 110.3(6) . . ?
B6 B5 B1 61.0(4) . . ?
Cl25 B5 B4 114.4(7) . . ?
B9 B5 B4 61.8(5) . . ?
B10 B5 B4 110.5(7) . . ?
B6 B5 B4 106.4(6) . . ?
B1 B5 B4 57.7(4) . . ?
B9 B5 Cl5 120.2(6) . . ?
B10 B5 Cl5 117.0(6) . . ?
B6 B5 Cl5 121.3(6) . . ?
B1 B5 Cl5 123.4(6) . . ?
B4 B5 Cl5 124.4(6) . . ?
Cl6 B6 B11 116.7(6) . . ?
Cl6 B6 B10 120.2(7) . . ?
B11 B6 B10 63.0(5) . . ?
Cl6 B6 B2 118.1(6) . . ?
B11 B6 B2 61.2(5) . . ?
B10 B6 B2 111.7(7) . . ?
Cl6 B6 B5 125.0(6) . . ?
B11 B6 B5 110.2(6) . . ?
B10 B6 B5 60.0(5) . . ?
B2 B6 B5 108.6(6) . . ?
Cl6 B6 B1 122.6(6) . . ?
B11 B6 B1 109.7(6) . . ?
B10 B6 B1 109.8(6) . . ?
B2 B6 B1 59.8(4) . . ?
B5 B6 B1 60.3(4) . . ?
B11 B6 Cl26 121.2(5) . . ?
B10 B6 Cl26 115.5(6) . . ?
B2 B6 Cl26 125.4(5) . . ?
B5 B6 Cl26 117.6(6) . . ?
B1 B6 Cl26 122.6(5) . . ?
Cl7 B7 B2 125.0(7) . . ?
Cl7 B7 B11 117.9(6) . . ?
B2 B7 B11 61.1(5) . . ?
Cl7 B7 B12 117.7(6) . . ?
B2 B7 B12 107.6(7) . . ?
B11 B7 B12 60.1(6) . . ?
Cl7 B7 B8 120.9(6) . . ?
B2 B7 B8 107.8(5) . . ?
B11 B7 B8 109.2(8) . . ?
B12 B7 B8 59.8(6) . . ?
Cl7 B7 B3 124.8(7) . . ?
B2 B7 B3 59.6(4) . . ?
B11 B7 B3 110.1(6) . . ?
B12 B7 B3 108.7(6) . . ?
B8 B7 B3 60.9(5) . . ?
B2 B7 Cl27 112.6(6) . . ?
B11 B7 Cl27 125.9(6) . . ?
B12 B7 Cl27 134.9(6) . . ?
B8 B7 Cl27 122.2(6) . . ?
B3 B7 Cl27 108.7(6) . . ?
Cl8 B8 B4 120.4(6) . . ?
Cl8 B8 B12 120.1(6) . . ?
B4 B8 B12 107.5(8) . . ?
Cl8 B8 B7 127.0(8) . . ?
B4 B8 B7 106.7(5) . . ?
B12 B8 B7 59.6(6) . . ?
Cl8 B8 B9 116.5(7) . . ?
B4 B8 B9 60.8(6) . . ?
B12 B8 B9 59.0(7) . . ?
B7 B8 B9 106.5(7) . . ?
Cl8 B8 B3 126.3(9) . . ?
B4 B8 B3 59.1(4) . . ?
B12 B8 B3 107.8(6) . . ?
B7 B8 B3 60.0(5) . . ?
B9 B8 B3 107.9(6) . . ?
B4 B8 Cl28 119.0(6) . . ?
B12 B8 Cl28 132.6(6) . . ?
B7 B8 Cl28 111.7(7) . . ?
B9 B8 Cl28 138.9(6) . . ?
B3 B8 Cl28 103.9(8) . . ?
B5 B9 Cl29 138.0(8) . . ?
B5 B9 B10 60.5(6) . . ?
Cl29 B9 B10 136.3(8) . . ?
B5 B9 B12 107.4(6) . . ?
Cl29 B9 B12 113.6(7) . . ?
B10 B9 B12 60.2(6) . . ?
B5 B9 B4 61.7(5) . . ?
Cl29 B9 B4 113.1(7) . . ?
B10 B9 B4 109.8(6) . . ?
B12 B9 B4 105.9(7) . . ?
B5 B9 B8 108.3(6) . . ?
Cl29 B9 B8 100.2(8) . . ?
B10 B9 B8 109.1(6) . . ?
B12 B9 B8 59.5(6) . . ?
B4 B9 B8 58.3(5) . . ?
B5 B9 Cl9 118.8(7) . . ?
B10 B9 Cl9 117.3(7) . . ?
B12 B9 Cl9 123.3(6) . . ?
B4 B9 Cl9 123.6(6) . . ?
B8 B9 Cl9 125.3(6) . . ?
Cl39 B10 B6 134.5(10) . . ?
Cl39 B10 B5 135.9(9) . . ?
B6 B10 B5 60.2(5) . . ?
Cl39 B10 B9 118.1(9) . . ?
B6 B10 B9 105.8(6) . . ?
B5 B10 B9 58.2(5) . . ?
Cl39 B10 B12 107.7(10) . . ?
B6 B10 B12 104.2(7) . . ?
B5 B10 B12 105.4(7) . . ?
B9 B10 B12 59.9(6) . . ?
Cl39 B10 B11 115.2(7) . . ?
B6 B10 B11 58.2(5) . . ?
B5 B10 B11 106.6(6) . . ?
B9 B10 B11 106.9(7) . . ?
B12 B10 B11 58.8(5) . . ?
B6 B10 Cl10 122.6(7) . . ?
B5 B10 Cl10 121.1(7) . . ?
B9 B10 Cl10 122.4(6) . . ?
B12 B10 Cl10 125.2(6) . . ?
B11 B10 Cl10 123.7(6) . . ?
B6 B11 B7 106.7(6) . . ?
B6 B11 B12 105.0(6) . . ?
B7 B11 B12 60.5(6) . . ?
B6 B11 Cl31 129.5(7) . . ?
B7 B11 Cl31 111.2(7) . . ?
B12 B11 Cl31 122.2(7) . . ?
B6 B11 Cl11 120.1(6) . . ?
B7 B11 Cl11 126.7(6) . . ?
B12 B11 Cl11 122.7(6) . . ?
B6 B11 B2 59.8(5) . . ?
B7 B11 B2 59.1(5) . . ?
B12 B11 B2 106.4(6) . . ?
Cl31 B11 B2 115.9(6) . . ?
Cl11 B11 B2 125.6(6) . . ?
B6 B11 B10 58.8(5) . . ?
B7 B11 B10 108.3(6) . . ?
B12 B11 B10 59.2(6) . . ?
Cl31 B11 B10 132.0(7) . . ?
Cl11 B11 B10 116.7(6) . . ?
B2 B11 B10 107.3(6) . . ?
B11 B12 B9 109.5(7) . . ?
B11 B12 B7 59.4(5) . . ?
B9 B12 B7 109.3(6) . . ?
B11 B12 B10 62.1(6) . . ?
B9 B12 B10 59.9(7) . . ?
B7 B12 B10 109.8(6) . . ?
B11 B12 B8 109.3(6) . . ?
B9 B12 B8 61.5(6) . . ?
B7 B12 B8 60.6(6) . . ?
B10 B12 B8 110.4(7) . . ?
B11 B12 Cl12 119.2(6) . . ?
B9 B12 Cl12 118.8(7) . . ?
B7 B12 Cl12 126.2(8) . . ?
B10 B12 Cl12 114.2(8) . . ?
B8 B12 Cl12 125.0(7) . . ?
B11 B12 Cl32 119.3(7) . . ?
B9 B12 Cl32 131.0(6) . . ?
B7 B12 Cl32 99.4(9) . . ?
B10 B12 Cl32 142.7(9) . . ?
B8 B12 Cl32 104.0(9) . . ?
B2 Cl2 Si1 125.4(4) . . ?
B2 Cl22 Si1 128.6(5) . . ?
C4 Si1 C1 117.4(3) . . ?
C4 Si1 C7 120.8(4) . . ?
C1 Si1 C7 111.1(4) . . ?
C4 Si1 Cl22 107.2(4) . . ?
C1 Si1 Cl22 98.3(4) . . ?
C7 Si1 Cl22 97.0(3) . . ?
C4 Si1 Cl2 103.0(3) . . ?
C1 Si1 Cl2 104.2(3) . . ?
C7 Si1 Cl2 95.8(3) . . ?
C2 C1 C3 113.1(7) . . ?
C2 C1 Si1 114.3(6) . . ?
C3 C1 Si1 110.5(5) . . ?
C2 C1 H1 106.1 . . ?
C3 C1 H1 106.1 . . ?
Si1 C1 H1 106.1 . . ?
C1 C2 H2A 109.5 . . ?
C1 C2 H2B 109.5 . . ?
H2A C2 H2B 109.5 . . ?
C1 C2 H2C 109.5 . . ?
H2A C2 H2C 109.5 . . ?
H2B C2 H2C 109.5 . . ?
C1 C3 H3A 109.5 . . ?
C1 C3 H3B 109.5 . . ?
H3A C3 H3B 109.5 . . ?
C1 C3 H3C 109.5 . . ?
H3A C3 H3C 109.5 . . ?
H3B C3 H3C 109.5 . . ?
C5 C4 C6 110.6(7) . . ?
C5 C4 Si1 111.4(5) . . ?
C6 C4 Si1 112.4(5) . . ?
C5 C4 H4 107.4 . . ?
C6 C4 H4 107.4 . . ?
Si1 C4 H4 107.4 . . ?
C4 C5 H5A 109.5 . . ?
C4 C5 H5B 109.5 . . ?
H5A C5 H5B 109.5 . . ?
C4 C5 H5C 109.5 . . ?
H5A C5 H5C 109.5 . . ?
H5B C5 H5C 109.5 . . ?
C4 C6 H6A 109.5 . . ?
C4 C6 H6B 109.5 . . ?
H6A C6 H6B 109.5 . . ?
C4 C6 H6C 109.5 . . ?
H6A C6 H6C 109.5 . . ?
H6B C6 H6C 109.5 . . ?
C8 C7 C9 112.0(7) . . ?
C8 C7 Si1 107.6(6) . . ?
C9 C7 Si1 117.6(6) . . ?
C8 C7 H7 106.3 . . ?
C9 C7 H7 106.3 . . ?
Si1 C7 H7 106.3 . . ?
C7 C8 H8A 109.5 . . ?
C7 C8 H8B 109.5 . . ?
H8A C8 H8B 109.5 . . ?
C7 C8 H8C 109.5 . . ?
H8A C8 H8C 109.5 . . ?
H8B C8 H8C 109.5 . . ?
C7 C9 H9A 109.5 . . ?
C7 C9 H9B 109.5 . . ?
H9A C9 H9B 109.5 . . ?
C7 C9 H9C 109.5 . . ?
H9A C9 H9C 109.5 . . ?
H9B C9 H9C 109.5 . . ?
O1 S1 O2 112.1(7) . . ?
S1 O1 Si2 140.6(7) . . ?
S1 O2 Si3 131.7(6) . . ?
O2A S1A O1A 96.2(10) . . ?
S1A O1A Si2 137.4(18) . . ?
S1A O2A Si3 148.0(11) . . ?
O1 Si2 C10 115.5(7) . . ?
O1A Si2 C10 94.1(11) . . ?
O1 Si2 C16A 81.3(11) . . ?
O1A Si2 C16A 102.6(13) . . ?
C10 Si2 C16A 163.2(12) . . ?
O1 Si2 C13A 110.3(13) . . ?
O1A Si2 C13A 105.0(15) . . ?
C10 Si2 C13A 56.7(10) . . ?
C16A Si2 C13A 119.7(14) . . ?
O1 Si2 C10A 115.2(9) . . ?
O1A Si2 C10A 98.9(10) . . ?
C10 Si2 C10A 57.7(9) . . ?
C16A Si2 C10A 116.3(13) . . ?
C13A Si2 C10A 110.9(10) . . ?
O1 Si2 C16 103.8(7) . . ?
O1A Si2 C16 109.8(7) . . ?
C10 Si2 C16 115.0(7) . . ?
C16A Si2 C16 57.0(12) . . ?
C13A Si2 C16 144.9(13) . . ?
C10A Si2 C16 59.3(9) . . ?
O1 Si2 C13 99.8(6) . . ?
O1A Si2 C13 117.4(8) . . ?
C10 Si2 C13 116.1(5) . . ?
C16A Si2 C13 57.9(9) . . ?
C13A Si2 C13 61.8(12) . . ?
C10A Si2 C13 143.8(8) . . ?
C16 Si2 C13 104.7(5) . . ?
C12 C10 C11 128.3(19) . . ?
C12 C10 Si2 117.3(10) . . ?
C11 C10 Si2 106.6(14) . . ?
Si2 C10 H10 99.3 . . ?
C15 C13 C14 111.5(15) . . ?
C15 C13 Si2 116.9(11) . . ?
C14 C13 Si2 115.9(9) . . ?
Si2 C13 H13 103.4 . . ?
C18 C16 C17 101.8(15) . . ?
C18 C16 Si2 119.1(11) . . ?
C17 C16 Si2 117.7(11) . . ?
Si2 C16 H16 105.7 . . ?
C12A C10A C11A 111(3) . . ?
C12A C10A Si2 117.7(18) . . ?
C11A C10A Si2 106.8(17) . . ?
C12A C10A H10A 106.8 . . ?
C11A C10A H10A 106.8 . . ?
Si2 C10A H10A 106.8 . . ?
C10A C11A H11D 109.5 . . ?
C10A C11A H11E 109.5 . . ?
H11D C11A H11E 109.5 . . ?
C10A C11A H11F 109.5 . . ?
H11D C11A H11F 109.5 . . ?
H11E C11A H11F 109.5 . . ?
C10A C12A H12D 109.5 . . ?
C10A C12A H12E 109.5 . . ?
H12D C12A H12E 109.5 . . ?
C10A C12A H12F 109.5 . . ?
H12D C12A H12F 109.5 . . ?
H12E C12A H12F 109.5 . . ?
C14A C13A C15A 143.5(19) . . ?
C14A C13A Si2 108.9(12) . . ?
C15A C13A Si2 107.6(14) . . ?
C14A C13A H13A 90.8 . . ?
C15A C13A H13A 90.8 . . ?
Si2 C13A H13A 90.8 . . ?
C13A C14A H14D 109.5 . . ?
C13A C14A H14E 109.5 . . ?
H14D C14A H14E 109.5 . . ?
C13A C14A H14F 109.5 . . ?
H14D C14A H14F 109.5 . . ?
H14E C14A H14F 109.5 . . ?
C13A C15A H15D 109.5 . . ?
C13A C15A H15E 109.5 . . ?
H15D C15A H15E 109.5 . . ?
C13A C15A H15F 109.5 . . ?
H15D C15A H15F 109.5 . . ?
H15E C15A H15F 109.5 . . ?
C18A C16A C17A 131(3) . . ?
C18A C16A Si2 97.6(18) . . ?
C17A C16A Si2 100.1(13) . . ?
C18A C16A H16A 108.4 . . ?
C17A C16A H16A 108.4 . . ?
Si2 C16A H16A 108.4 . . ?
C16A C17A H17D 109.5 . . ?
C16A C17A H17E 109.5 . . ?
H17D C17A H17E 109.5 . . ?
C16A C17A H17F 109.5 . . ?
H17D C17A H17F 109.5 . . ?
H17E C17A H17F 109.5 . . ?
C16A C18A H18D 109.5 . . ?
C16A C18A H18E 109.5 . . ?
H18D C18A H18E 109.5 . . ?
C16A C18A H18F 109.5 . . ?
H18D C18A H18F 109.5 . . ?
H18E C18A H18F 109.5 . . ?
O2A Si3 C25A 61.9(8) . . ?
O2 Si3 C25A 102.2(7) . . ?
O2A Si3 C19 115.9(5) . . ?
O2 Si3 C19 91.3(4) . . ?
C25A Si3 C19 106.7(6) . . ?
O2A Si3 C22 110.7(6) . . ?
O2 Si3 C22 96.9(6) . . ?
C25A Si3 C22 130.2(6) . . ?
C19 Si3 C22 118.5(4) . . ?
O2A Si3 C25 85.0(7) . . ?
O2 Si3 C25 128.1(6) . . ?
C19 Si3 C25 117.0(5) . . ?
C22 Si3 C25 104.5(6) . . ?
C20 C19 C21 112.1(9) . . ?
C20 C19 Si3 110.7(5) . . ?
C21 C19 Si3 114.2(6) . . ?
C20 C19 H19 106.5 . . ?
C21 C19 H19 106.5 . . ?
Si3 C19 H19 106.5 . . ?
C19 C20 H20A 109.5 . . ?
C19 C20 H20B 109.5 . . ?
H20A C20 H20B 109.5 . . ?
C19 C20 H20C 109.5 . . ?
H20A C20 H20C 109.5 . . ?
H20B C20 H20C 109.5 . . ?
C19 C21 H21A 109.5 . . ?
C19 C21 H21B 109.5 . . ?
H21A C21 H21B 109.5 . . ?
C19 C21 H21C 109.5 . . ?
H21A C21 H21C 109.5 . . ?
H21B C21 H21C 109.5 . . ?
C24 C22 C23 119.4(9) . . ?
C24 C22 Si3 124.1(6) . . ?
C23 C22 Si3 116.3(7) . . ?
C24 C22 H22 91.4 . . ?
C23 C22 H22 91.4 . . ?
Si3 C22 H22 91.4 . . ?
C22 C23 H23A 109.5 . . ?
C22 C23 H23B 109.5 . . ?
H23A C23 H23B 109.5 . . ?
C22 C23 H23C 109.5 . . ?
H23A C23 H23C 109.5 . . ?
H23B C23 H23C 109.5 . . ?
C22 C24 H24A 109.5 . . ?
C22 C24 H24B 109.5 . . ?
H24A C24 H24B 109.5 . . ?
C22 C24 H24C 109.5 . . ?
H24A C24 H24C 109.5 . . ?
H24B C24 H24C 109.5 . . ?
C27 C25 C26 101.7(16) . . ?
C27 C25 Si3 117.7(11) . . ?
C26 C25 Si3 113.9(11) . . ?
Si3 C25 H25 107.7 . . ?
C26A C25A C27A 118(2) . . ?
C26A C25A Si3 118.9(13) . . ?
C27A C25A Si3 105.1(18) . . ?
Si3 C25A H25A 104.4 . . ?

loop_
_geom_bond_atom_site_label_1
_geom_bond_atom_site_label_2
_geom_bond_distance
_geom_bond_site_symmetry_2
_geom_bond_publ_flag
B1 B4 1.738(10) . ?
B1 Cl1 1.746(15) . ?
B1 B3 1.773(11) . ?
B1 B2 1.777(9) . ?
B1 B5 1.790(11) . ?
B1 B6 1.803(11) . ?
B1 Cl21 1.85(2) . ?
B2 B7 1.747(11) . ?
B2 B6 1.759(12) . ?
B2 B3 1.769(10) . ?
B2 B11 1.783(11) . ?
B2 Cl22 1.816(12) . ?
B2 Cl2 1.862(11) . ?
B3 Cl23 1.633(15) . ?
B3 B4 1.776(11) . ?
B3 B7 1.812(11) . ?
B3 B8 1.828(13) . ?
B3 Cl3 1.906(12) . ?
B4 B8 1.769(12) . ?
B4 Cl4 1.791(7) . ?
B4 B5 1.813(13) . ?
B4 B9 1.816(12) . ?
B5 Cl25 1.555(14) . ?
B5 B9 1.717(14) . ?
B5 B10 1.759(13) . ?
B5 B6 1.762(11) . ?
B5 Cl5 1.901(11) . ?
B6 Cl6 1.631(12) . ?
B6 B11 1.745(12) . ?
B6 B10 1.756(12) . ?
B6 Cl26 1.971(11) . ?
B7 Cl7 1.700(11) . ?
B7 B11 1.759(13) . ?
B7 B12 1.778(16) . ?
B7 B8 1.797(12) . ?
B7 Cl27 2.114(14) . ?
B8 Cl8 1.700(10) . ?
B8 B12 1.783(15) . ?
B8 B9 1.818(17) . ?
B8 Cl28 2.090(15) . ?
B9 Cl29 1.719(13) . ?
B9 B10 1.772(14) . ?
B9 B12 1.773(15) . ?
B9 Cl9 1.875(11) . ?
B10 Cl39 1.464(13) . ?
B10 B12 1.778(17) . ?
B10 B11 1.829(13) . ?
B10 Cl10 1.910(11) . ?
B11 B12 1.771(12) . ?
B11 Cl31 1.772(12) . ?
B11 Cl11 1.783(10) . ?
B12 Cl12 1.858(10) . ?
B12 Cl32 1.908(16) . ?
Cl2 Si1 2.286(9) . ?
Cl22 Si1 2.276(10) . ?
Si1 C4 1.842(8) . ?
Si1 C1 1.875(8) . ?
Si1 C7 1.897(8) . ?
C1 C2 1.502(11) . ?
C1 C3 1.555(10) . ?
C1 H1 1.0000 . ?
C2 H2A 0.9800 . ?
C2 H2B 0.9800 . ?
C2 H2C 0.9800 . ?
C3 H3A 0.9800 . ?
C3 H3B 0.9800 . ?
C3 H3C 0.9800 . ?
C4 C5 1.548(11) . ?
C4 C6 1.549(10) . ?
C4 H4 1.0000 . ?
C5 H5A 0.9800 . ?
C5 H5B 0.9800 . ?
C5 H5C 0.9800 . ?
C6 H6A 0.9800 . ?
C6 H6B 0.9800 . ?
C6 H6C 0.9800 . ?
C7 C8 1.495(11) . ?
C7 C9 1.497(11) . ?
C7 H7 1.0000 . ?
C8 H8A 0.9800 . ?
C8 H8B 0.9800 . ?
C8 H8C 0.9800 . ?
C9 H9A 0.9800 . ?
C9 H9B 0.9800 . ?
C9 H9C 0.9800 . ?
S1 O1 1.517(9) . ?
S1 O2 1.532(8) . ?
O1 Si2 1.716(9) . ?
O2 Si3 1.776(8) . ?
S1A O2A 1.448(10) . ?
S1A O1A 1.626(15) . ?
O1A Si2 1.742(12) . ?
O2A Si3 1.705(9) . ?
Si2 C10 1.765(10) . ?
Si2 C16A 1.829(17) . ?
Si2 C13A 1.870(15) . ?
Si2 C10A 1.872(17) . ?
Si2 C16 1.908(11) . ?
Si2 C13 1.910(10) . ?
C10 C12 1.516(15) . ?
C10 C11 1.524(15) . ?
C10 H10 1.0000 . ?
C11 H11A 0.9800 . ?
C11 H11B 0.9800 . ?
C11 H11C 0.9800 . ?
C12 H12A 0.9800 . ?
C12 H12B 0.9800 . ?
C12 H12C 0.9800 . ?
C13 C15 1.511(14) . ?
C13 C14 1.513(13) . ?
C13 H13 1.0000 . ?
C14 H14A 0.9800 . ?
C14 H14B 0.9800 . ?
C14 H14C 0.9800 . ?
C15 H15A 0.9800 . ?
C15 H15B 0.9800 . ?
C15 H15C 0.9800 . ?
C16 C18 1.514(14) . ?
C16 C17 1.542(15) . ?
C16 H16 1.0000 . ?
C17 H17A 0.9800 . ?
C17 H17B 0.9800 . ?
C17 H17C 0.9800 . ?
C18 H18A 0.9800 . ?
C18 H18B 0.9800 . ?
C18 H18C 0.9800 . ?
C10A C12A 1.522(16) . ?
C10A C11A 1.535(16) . ?
C10A H10A 1.0000 . ?
C11A H11D 0.9800 . ?
C11A H11E 0.9800 . ?
C11A H11F 0.9800 . ?
C12A H12D 0.9800 . ?
C12A H12E 0.9800 . ?
C12A H12F 0.9800 . ?
C13A C14A 1.545(16) . ?
C13A C15A 1.547(16) . ?
C13A H13A 1.0000 . ?
C14A H14D 0.9800 . ?
C14A H14E 0.9800 . ?
C14A H14F 0.9800 . ?
C15A H15D 0.9800 . ?
C15A H15E 0.9800 . ?
C15A H15F 0.9800 . ?
C16A C18A 1.514(17) . ?
C16A C17A 1.519(17) . ?
C16A H16A 1.0000 . ?
C17A H17D 0.9800 . ?
C17A H17E 0.9800 . ?
C17A H17F 0.9800 . ?
C18A H18D 0.9800 . ?
C18A H18E 0.9800 . ?
C18A H18F 0.9800 . ?
Si3 C25A 1.840(13) . ?
Si3 C19 1.843(7) . ?
Si3 C22 1.847(8) . ?
Si3 C25 1.865(12) . ?
C19 C20 1.496(10) . ?
C19 C21 1.499(9) . ?
C19 H19 1.0000 . ?
C20 H20A 0.9800 . ?
C20 H20B 0.9800 . ?
C20 H20C 0.9800 . ?
C21 H21A 0.9800 . ?
C21 H21B 0.9800 . ?
C21 H21C 0.9800 . ?
C22 C24 1.399(10) . ?
C22 C23 1.483(9) . ?
C22 H22 1.0000 . ?
C23 H23A 0.9800 . ?
C23 H23B 0.9800 . ?
C23 H23C 0.9800 . ?
C24 H24A 0.9800 . ?
C24 H24B 0.9800 . ?
C24 H24C 0.9800 . ?
C25 C27 1.470(15) . ?
C25 C26 1.495(14) . ?
C25 H25 1.0000 . ?
C26 H26A 0.9800 . ?
C26 H26B 0.9800 . ?
C26 H26C 0.9800 . ?
C27 H27A 0.9800 . ?
C27 H27B 0.9800 . ?
C27 H27C 0.9800 . ?
C25A C26A 1.474(14) . ?
C25A C27A 1.493(15) . ?
C25A H25A 1.0000 . ?
C26A H26D 0.9800 . ?
C26A H26E 0.9800 . ?
C26A H26F 0.9800 . ?
C27A H27D 0.9800 . ?
C27A H27E 0.9800 . ?
C27A H27F 0.9800 . ?

loop_
_geom_torsion_atom_site_label_1
_geom_torsion_atom_site_label_2
_geom_torsion_atom_site_label_3
_geom_torsion_atom_site_label_4
_geom_torsion
_geom_torsion_site_symmetry_1
_geom_torsion_site_symmetry_2
_geom_torsion_site_symmetry_3
_geom_torsion_site_symmetry_4
_geom_torsion_publ_flag
B4 B1 B2 B7 1.4(8) . . . . ?
Cl1 B1 B2 B7 156.7(7) . . . . ?
B3 B1 B2 B7 40.2(6) . . . . ?
B5 B1 B2 B7 -63.7(8) . . . . ?
B6 B1 B2 B7 -99.2(7) . . . . ?
Cl21 B1 B2 B7 146.5(8) . . . . ?
B4 B1 B2 B6 100.6(6) . . . . ?
Cl1 B1 B2 B6 -104.1(8) . . . . ?
B3 B1 B2 B6 139.4(6) . . . . ?
B5 B1 B2 B6 35.6(5) . . . . ?
Cl21 B1 B2 B6 -114.3(9) . . . . ?
B4 B1 B2 B3 -38.8(6) . . . . ?
Cl1 B1 B2 B3 116.5(8) . . . . ?
B5 B1 B2 B3 -103.8(6) . . . . ?
B6 B1 B2 B3 -139.4(6) . . . . ?
Cl21 B1 B2 B3 106.3(8) . . . . ?
B4 B1 B2 B11 64.9(7) . . . . ?
Cl1 B1 B2 B11 -139.8(7) . . . . ?
B3 B1 B2 B11 103.7(6) . . . . ?
B5 B1 B2 B11 -0.1(7) . . . . ?
B6 B1 B2 B11 -35.7(5) . . . . ?
Cl21 B1 B2 B11 -150.0(8) . . . . ?
B4 B1 B2 Cl22 -153.8(7) . . . . ?
Cl1 B1 B2 Cl22 1.5(12) . . . . ?
B3 B1 B2 Cl22 -115.0(8) . . . . ?
B5 B1 B2 Cl22 141.1(7) . . . . ?
B6 B1 B2 Cl22 105.6(8) . . . . ?
Cl21 B1 B2 Cl22 -8.7(12) . . . . ?
B4 B1 B2 Cl2 -158.9(6) . . . . ?
Cl1 B1 B2 Cl2 -3.6(11) . . . . ?
B3 B1 B2 Cl2 -120.1(7) . . . . ?
B5 B1 B2 Cl2 136.0(6) . . . . ?
B6 B1 B2 Cl2 100.5(7) . . . . ?
Cl21 B1 B2 Cl2 -13.8(11) . . . . ?
B7 B2 B3 Cl23 109.6(10) . . . . ?
B6 B2 B3 Cl23 -151.5(8) . . . . ?
B1 B2 B3 Cl23 -114.2(9) . . . . ?
B11 B2 B3 Cl23 145.1(9) . . . . ?
Cl22 B2 B3 Cl23 3.5(12) . . . . ?
Cl2 B2 B3 Cl23 -5.2(12) . . . . ?
B7 B2 B3 B1 -136.2(6) . . . . ?
B6 B2 B3 B1 -37.3(5) . . . . ?
B11 B2 B3 B1 -100.7(6) . . . . ?
Cl22 B2 B3 B1 117.7(7) . . . . ?
Cl2 B2 B3 B1 109.0(7) . . . . ?
B7 B2 B3 B4 -98.7(6) . . . . ?
B6 B2 B3 B4 0.2(7) . . . . ?
B1 B2 B3 B4 37.5(5) . . . . ?
B11 B2 B3 B4 -63.2(7) . . . . ?
Cl22 B2 B3 B4 155.2(7) . . . . ?
Cl2 B2 B3 B4 146.5(6) . . . . ?
B6 B2 B3 B7 98.9(7) . . . . ?
B1 B2 B3 B7 136.2(6) . . . . ?
B11 B2 B3 B7 35.5(6) . . . . ?
Cl22 B2 B3 B7 -106.1(8) . . . . ?
Cl2 B2 B3 B7 -114.8(8) . . . . ?
B7 B2 B3 B8 -37.3(6) . . . . ?
B6 B2 B3 B8 61.5(7) . . . . ?
B1 B2 B3 B8 98.9(7) . . . . ?
B11 B2 B3 B8 -1.8(8) . . . . ?
Cl22 B2 B3 B8 -143.5(8) . . . . ?
Cl2 B2 B3 B8 -152.1(7) . . . . ?
B7 B2 B3 Cl3 118.1(7) . . . . ?
B6 B2 B3 Cl3 -143.0(6) . . . . ?
B1 B2 B3 Cl3 -105.7(6) . . . . ?
B11 B2 B3 Cl3 153.6(6) . . . . ?
Cl22 B2 B3 Cl3 12.0(9) . . . . ?
Cl2 B2 B3 Cl3 3.3(9) . . . . ?
B4 B1 B3 Cl23 -104.6(9) . . . . ?
Cl1 B1 B3 Cl23 6.3(12) . . . . ?
B2 B1 B3 Cl23 118.5(9) . . . . ?
B5 B1 B3 Cl23 -143.4(8) . . . . ?
B6 B1 B3 Cl23 154.3(8) . . . . ?
Cl21 B1 B3 Cl23 8.2(12) . . . . ?
B4 B1 B3 B2 136.9(6) . . . . ?
Cl1 B1 B3 B2 -112.2(8) . . . . ?
B5 B1 B3 B2 98.1(6) . . . . ?
B6 B1 B3 B2 35.7(5) . . . . ?
Cl21 B1 B3 B2 -110.4(8) . . . . ?
Cl1 B1 B3 B4 110.9(9) . . . . ?
B2 B1 B3 B4 -136.9(6) . . . . ?
B5 B1 B3 B4 -38.8(5) . . . . ?
B6 B1 B3 B4 -101.1(6) . . . . ?
Cl21 B1 B3 B4 112.7(8) . . . . ?
B4 B1 B3 B7 99.1(6) . . . . ?
Cl1 B1 B3 B7 -150.0(8) . . . . ?
B2 B1 B3 B7 -37.8(5) . . . . ?
B5 B1 B3 B7 60.3(6) . . . . ?
B6 B1 B3 B7 -2.1(7) . . . . ?
Cl21 B1 B3 B7 -148.2(8) . . . . ?
B4 B1 B3 B8 37.4(5) . . . . ?
Cl1 B1 B3 B8 148.3(8) . . . . ?
B2 B1 B3 B8 -99.4(6) . . . . ?
B5 B1 B3 B8 -1.4(7) . . . . ?
B6 B1 B3 B8 -63.7(6) . . . . ?
Cl21 B1 B3 B8 150.2(8) . . . . ?
B4 B1 B3 Cl3 -111.4(6) . . . . ?
Cl1 B1 B3 Cl3 -0.5(10) . . . . ?
B2 B1 B3 Cl3 111.7(6) . . . . ?
B5 B1 B3 Cl3 -150.2(5) . . . . ?
B6 B1 B3 Cl3 147.4(5) . . . . ?
Cl21 B1 B3 Cl3 1.3(10) . . . . ?
Cl1 B1 B4 B8 -157.4(8) . . . . ?
B3 B1 B4 B8 -40.0(7) . . . . ?
B2 B1 B4 B8 -1.6(9) . . . . ?
B5 B1 B4 B8 98.1(7) . . . . ?
B6 B1 B4 B8 60.5(8) . . . . ?
Cl21 B1 B4 B8 -146.0(9) . . . . ?
Cl1 B1 B4 B3 -117.4(8) . . . . ?
B2 B1 B4 B3 38.3(5) . . . . ?
B5 B1 B4 B3 138.1(6) . . . . ?
B6 B1 B4 B3 100.5(6) . . . . ?
Cl21 B1 B4 B3 -106.1(9) . . . . ?
Cl1 B1 B4 Cl4 -6.2(11) . . . . ?
B3 B1 B4 Cl4 111.3(7) . . . . ?
B2 B1 B4 Cl4 149.6(6) . . . . ?
B5 B1 B4 Cl4 -110.7(7) . . . . ?
B6 B1 B4 Cl4 -148.3(6) . . . . ?
Cl21 B1 B4 Cl4 5.2(11) . . . . ?
Cl1 B1 B4 B5 104.5(8) . . . . ?
B3 B1 B4 B5 -138.1(6) . . . . ?
B2 B1 B4 B5 -99.8(6) . . . . ?
B6 B1 B4 B5 -37.6(5) . . . . ?
Cl21 B1 B4 B5 115.8(9) . . . . ?
Cl1 B1 B4 B9 138.3(7) . . . . ?
B3 B1 B4 B9 -104.3(6) . . . . ?
B2 B1 B4 B9 -66.0(7) . . . . ?
B5 B1 B4 B9 33.8(6) . . . . ?
B6 B1 B4 B9 -3.8(8) . . . . ?
Cl21 B1 B4 B9 149.7(8) . . . . ?
Cl23 B3 B4 B1 116.9(8) . . . . ?
B2 B3 B4 B1 -38.2(5) . . . . ?
B7 B3 B4 B1 -99.2(5) . . . . ?
B8 B3 B4 B1 -136.7(6) . . . . ?
Cl3 B3 B4 B1 104.9(6) . . . . ?
Cl23 B3 B4 B8 -106.4(8) . . . . ?
B2 B3 B4 B8 98.5(6) . . . . ?
B1 B3 B4 B8 136.7(6) . . . . ?
B7 B3 B4 B8 37.5(6) . . . . ?
Cl3 B3 B4 B8 -118.4(7) . . . . ?
Cl23 B3 B4 Cl4 5.4(10) . . . . ?
B2 B3 B4 Cl4 -149.7(5) . . . . ?
B1 B3 B4 Cl4 -111.5(6) . . . . ?
B7 B3 B4 Cl4 149.3(5) . . . . ?
B8 B3 B4 Cl4 111.9(7) . . . . ?
Cl3 B3 B4 Cl4 -6.6(8) . . . . ?
Cl23 B3 B4 B5 154.8(7) . . . . ?
B2 B3 B4 B5 -0.3(7) . . . . ?
B1 B3 B4 B5 37.9(5) . . . . ?
B7 B3 B4 B5 -61.3(7) . . . . ?
B8 B3 B4 B5 -98.8(7) . . . . ?
Cl3 B3 B4 B5 142.8(5) . . . . ?
Cl23 B3 B4 B9 -145.0(8) . . . . ?
B2 B3 B4 B9 59.9(7) . . . . ?
B1 B3 B4 B9 98.1(6) . . . . ?
B7 B3 B4 B9 -1.1(7) . . . . ?
B8 B3 B4 B9 -38.6(6) . . . . ?
Cl3 B3 B4 B9 -157.0(6) . . . . ?
B4 B1 B5 Cl25 101.6(9) . . . . ?
Cl1 B1 B5 Cl25 -13.4(11) . . . . ?
B3 B1 B5 Cl25 139.9(8) . . . . ?
B2 B1 B5 Cl25 -156.8(8) . . . . ?
B6 B1 B5 Cl25 -121.2(9) . . . . ?
Cl21 B1 B5 Cl25 -9.0(13) . . . . ?
B4 B1 B5 B9 -36.6(5) . . . . ?
Cl1 B1 B5 B9 -151.6(7) . . . . ?
B3 B1 B5 B9 1.8(7) . . . . ?
B2 B1 B5 B9 65.0(7) . . . . ?
B6 B1 B5 B9 100.6(7) . . . . ?
Cl21 B1 B5 B9 -147.1(9) . . . . ?
B4 B1 B5 B10 -102.0(7) . . . . ?
Cl1 B1 B5 B10 143.0(8) . . . . ?
B3 B1 B5 B10 -63.7(8) . . . . ?
B2 B1 B5 B10 -0.4(8) . . . . ?
B6 B1 B5 B10 35.2(6) . . . . ?
Cl21 B1 B5 B10 147.4(9) . . . . ?
B4 B1 B5 B6 -137.2(6) . . . . ?
Cl1 B1 B5 B6 107.8(8) . . . . ?
B3 B1 B5 B6 -98.9(6) . . . . ?
B2 B1 B5 B6 -35.6(5) . . . . ?
Cl21 B1 B5 B6 112.2(9) . . . . ?
Cl1 B1 B5 B4 -115.0(7) . . . . ?
B3 B1 B5 B4 38.3(5) . . . . ?
B2 B1 B5 B4 101.6(6) . . . . ?
B6 B1 B5 B4 137.2(6) . . . . ?
Cl21 B1 B5 B4 -110.6(9) . . . . ?
B4 B1 B5 Cl5 112.6(7) . . . . ?
Cl1 B1 B5 Cl5 -2.4(10) . . . . ?
B3 B1 B5 Cl5 150.9(6) . . . . ?
B2 B1 B5 Cl5 -145.9(6) . . . . ?
B6 B1 B5 Cl5 -110.2(8) . . . . ?
Cl21 B1 B5 Cl5 2.0(12) . . . . ?
B1 B4 B5 Cl25 -111.0(9) . . . . ?
B8 B4 B5 Cl25 145.6(9) . . . . ?
B3 B4 B5 Cl25 -149.0(9) . . . . ?
Cl4 B4 B5 Cl25 0.5(11) . . . . ?
B9 B4 B5 Cl25 108.8(10) . . . . ?
B1 B4 B5 B9 140.2(6) . . . . ?
B8 B4 B5 B9 36.9(6) . . . . ?
B3 B4 B5 B9 102.3(6) . . . . ?
Cl4 B4 B5 B9 -108.2(6) . . . . ?
B1 B4 B5 B10 101.6(6) . . . . ?
B8 B4 B5 B10 -1.7(8) . . . . ?
B3 B4 B5 B10 63.7(7) . . . . ?
Cl4 B4 B5 B10 -146.8(6) . . . . ?
B9 B4 B5 B10 -38.6(6) . . . . ?
B1 B4 B5 B6 38.3(5) . . . . ?
B8 B4 B5 B6 -65.0(7) . . . . ?
B3 B4 B5 B6 0.4(8) . . . . ?
Cl4 B4 B5 B6 149.9(5) . . . . ?
B9 B4 B5 B6 -101.9(7) . . . . ?
B8 B4 B5 B1 -103.3(6) . . . . ?
B3 B4 B5 B1 -37.9(5) . . . . ?
Cl4 B4 B5 B1 111.6(6) . . . . ?
B9 B4 B5 B1 -140.2(6) . . . . ?
B1 B4 B5 Cl5 -110.9(7) . . . . ?
B8 B4 B5 Cl5 145.8(7) . . . . ?
B3 B4 B5 Cl5 -148.8(6) . . . . ?
Cl4 B4 B5 Cl5 0.7(9) . . . . ?
B9 B4 B5 Cl5 108.9(8) . . . . ?
B7 B2 B6 Cl6 -144.3(6) . . . . ?
B3 B2 B6 Cl6 150.1(6) . . . . ?
B1 B2 B6 Cl6 113.3(7) . . . . ?
B11 B2 B6 Cl6 -106.7(7) . . . . ?
Cl22 B2 B6 Cl6 -7.2(9) . . . . ?
Cl2 B2 B6 Cl6 -2.2(8) . . . . ?
B7 B2 B6 B11 -37.6(5) . . . . ?
B3 B2 B6 B11 -103.2(6) . . . . ?
B1 B2 B6 B11 -140.0(5) . . . . ?
Cl22 B2 B6 B11 99.5(6) . . . . ?
Cl2 B2 B6 B11 104.5(6) . . . . ?
B7 B2 B6 B10 1.4(8) . . . . ?
B3 B2 B6 B10 -64.2(7) . . . . ?
B1 B2 B6 B10 -101.0(6) . . . . ?
B11 B2 B6 B10 39.0(6) . . . . ?
Cl22 B2 B6 B10 138.5(6) . . . . ?
Cl2 B2 B6 B10 143.5(6) . . . . ?
B7 B2 B6 B5 65.7(7) . . . . ?
B3 B2 B6 B5 0.1(7) . . . . ?
B1 B2 B6 B5 -36.7(5) . . . . ?
B11 B2 B6 B5 103.3(6) . . . . ?
Cl22 B2 B6 B5 -157.2(6) . . . . ?
Cl2 B2 B6 B5 -152.2(6) . . . . ?
B7 B2 B6 B1 102.4(5) . . . . ?
B3 B2 B6 B1 36.8(5) . . . . ?
B11 B2 B6 B1 140.0(5) . . . . ?
Cl22 B2 B6 B1 -120.5(6) . . . . ?
Cl2 B2 B6 B1 -115.5(6) . . . . ?
B7 B2 B6 Cl26 -147.1(6) . . . . ?
B3 B2 B6 Cl26 147.3(6) . . . . ?
B1 B2 B6 Cl26 110.6(7) . . . . ?
B11 B2 B6 Cl26 -109.4(7) . . . . ?
Cl22 B2 B6 Cl26 -9.9(9) . . . . ?
Cl2 B2 B6 Cl26 -4.9(8) . . . . ?
Cl25 B5 B6 Cl6 -4.6(13) . . . . ?
B9 B5 B6 Cl6 147.2(8) . . . . ?
B10 B5 B6 Cl6 107.8(9) . . . . ?
B1 B5 B6 Cl6 -110.9(8) . . . . ?
B4 B5 B6 Cl6 -147.7(7) . . . . ?
Cl5 B5 B6 Cl6 2.7(11) . . . . ?
Cl25 B5 B6 B11 -151.9(10) . . . . ?
B9 B5 B6 B11 -0.1(9) . . . . ?
B10 B5 B6 B11 -39.5(6) . . . . ?
B1 B5 B6 B11 101.8(7) . . . . ?
B4 B5 B6 B11 65.0(7) . . . . ?
Cl5 B5 B6 B11 -144.6(6) . . . . ?
Cl25 B5 B6 B10 -112.4(11) . . . . ?
B9 B5 B6 B10 39.5(7) . . . . ?
B1 B5 B6 B10 141.3(7) . . . . ?
B4 B5 B6 B10 104.5(7) . . . . ?
Cl5 B5 B6 B10 -105.1(8) . . . . ?
Cl25 B5 B6 B2 142.8(10) . . . . ?
B9 B5 B6 B2 -65.3(8) . . . . ?
B10 B5 B6 B2 -104.8(7) . . . . ?
B1 B5 B6 B2 36.5(5) . . . . ?
B4 B5 B6 B2 -0.3(7) . . . . ?
Cl5 B5 B6 B2 150.1(6) . . . . ?
Cl25 B5 B6 B1 106.3(11) . . . . ?
B9 B5 B6 B1 -101.8(7) . . . . ?
B10 B5 B6 B1 -141.3(7) . . . . ?
B4 B5 B6 B1 -36.8(5) . . . . ?
Cl5 B5 B6 B1 113.6(7) . . . . ?
Cl25 B5 B6 Cl26 -7.4(12) . . . . ?
B9 B5 B6 Cl26 144.5(6) . . . . ?
B10 B5 B6 Cl26 105.0(7) . . . . ?
B1 B5 B6 Cl26 -113.7(6) . . . . ?
B4 B5 B6 Cl26 -150.4(5) . . . . ?
Cl5 B5 B6 Cl26 -0.1(9) . . . . ?
B4 B1 B6 Cl6 153.7(6) . . . . ?
Cl1 B1 B6 Cl6 9.3(10) . . . . ?
B3 B1 B6 Cl6 -142.1(6) . . . . ?
B2 B1 B6 Cl6 -106.0(7) . . . . ?
B5 B1 B6 Cl6 114.7(8) . . . . ?
Cl21 B1 B6 Cl6 1.1(11) . . . . ?
B4 B1 B6 B11 -63.5(7) . . . . ?
Cl1 B1 B6 B11 152.1(7) . . . . ?
B3 B1 B6 B11 0.6(7) . . . . ?
B2 B1 B6 B11 36.7(5) . . . . ?
B5 B1 B6 B11 -102.6(7) . . . . ?
Cl21 B1 B6 B11 143.9(9) . . . . ?
B4 B1 B6 B10 3.9(8) . . . . ?
Cl1 B1 B6 B10 -140.5(8) . . . . ?
B3 B1 B6 B10 68.1(7) . . . . ?
B2 B1 B6 B10 104.2(7) . . . . ?
B5 B1 B6 B10 -35.1(6) . . . . ?
Cl21 B1 B6 B10 -148.7(9) . . . . ?
B4 B1 B6 B2 -100.3(6) . . . . ?
Cl1 B1 B6 B2 115.3(8) . . . . ?
B3 B1 B6 B2 -36.1(5) . . . . ?
B5 B1 B6 B2 -139.3(6) . . . . ?
Cl21 B1 B6 B2 107.1(9) . . . . ?
B4 B1 B6 B5 39.0(6) . . . . ?
Cl1 B1 B6 B5 -105.4(8) . . . . ?
B3 B1 B6 B5 103.2(6) . . . . ?
B2 B1 B6 B5 139.3(6) . . . . ?
Cl21 B1 B6 B5 -113.6(9) . . . . ?
B4 B1 B6 Cl26 144.6(6) . . . . ?
Cl1 B1 B6 Cl26 0.2(10) . . . . ?
B3 B1 B6 Cl26 -151.2(6) . . . . ?
B2 B1 B6 Cl26 -115.1(6) . . . . ?
B5 B1 B6 Cl26 105.6(7) . . . . ?
Cl21 B1 B6 Cl26 -8.0(11) . . . . ?
B6 B2 B7 Cl7 142.8(7) . . . . ?
B3 B2 B7 Cl7 -113.4(9) . . . . ?
B1 B2 B7 Cl7 -152.6(6) . . . . ?
B11 B2 B7 Cl7 105.5(8) . . . . ?
Cl22 B2 B7 Cl7 5.4(11) . . . . ?
Cl2 B2 B7 Cl7 6.8(12) . . . . ?
B6 B2 B7 B11 37.3(5) . . . . ?
B3 B2 B7 B11 141.2(6) . . . . ?
B1 B2 B7 B11 101.9(6) . . . . ?
Cl22 B2 B7 B11 -100.0(7) . . . . ?
Cl2 B2 B7 B11 -98.6(7) . . . . ?
B6 B2 B7 B12 -2.1(7) . . . . ?
B3 B2 B7 B12 101.8(6) . . . . ?
B1 B2 B7 B12 62.5(7) . . . . ?
B11 B2 B7 B12 -39.4(5) . . . . ?
Cl22 B2 B7 B12 -139.4(6) . . . . ?
Cl2 B2 B7 B12 -138.0(7) . . . . ?
B6 B2 B7 B8 -65.2(8) . . . . ?
B3 B2 B7 B8 38.6(7) . . . . ?
B1 B2 B7 B8 -0.6(9) . . . . ?
B11 B2 B7 B8 -102.5(8) . . . . ?
Cl22 B2 B7 B8 157.4(7) . . . . ?
Cl2 B2 B7 B8 158.8(7) . . . . ?
B6 B2 B7 B3 -103.9(6) . . . . ?
B1 B2 B7 B3 -39.2(6) . . . . ?
B11 B2 B7 B3 -141.2(6) . . . . ?
Cl22 B2 B7 B3 118.8(7) . . . . ?
Cl2 B2 B7 B3 120.2(8) . . . . ?
B6 B2 B7 Cl27 157.0(5) . . . . ?
B3 B2 B7 Cl27 -99.2(7) . . . . ?
B1 B2 B7 Cl27 -138.4(6) . . . . ?
B11 B2 B7 Cl27 119.7(6) . . . . ?
Cl22 B2 B7 Cl27 19.6(8) . . . . ?
Cl2 B2 B7 Cl27 21.1(9) . . . . ?
Cl23 B3 B7 Cl7 -4.8(11) . . . . ?
B2 B3 B7 Cl7 113.7(8) . . . . ?
B1 B3 B7 Cl7 152.3(6) . . . . ?
B4 B3 B7 Cl7 -146.5(7) . . . . ?
B8 B3 B7 Cl7 -109.2(8) . . . . ?
Cl3 B3 B7 Cl7 7.2(10) . . . . ?
Cl23 B3 B7 B2 -118.5(9) . . . . ?
B1 B3 B7 B2 38.7(5) . . . . ?
B4 B3 B7 B2 99.8(6) . . . . ?
B8 B3 B7 B2 137.1(8) . . . . ?
Cl3 B3 B7 B2 -106.5(7) . . . . ?
Cl23 B3 B7 B11 -154.3(8) . . . . ?
B2 B3 B7 B11 -35.8(6) . . . . ?
B1 B3 B7 B11 2.9(8) . . . . ?
B4 B3 B7 B11 64.1(7) . . . . ?
B8 B3 B7 B11 101.3(8) . . . . ?
Cl3 B3 B7 B11 -142.3(6) . . . . ?
Cl23 B3 B7 B12 141.6(8) . . . . ?
B2 B3 B7 B12 -99.9(7) . . . . ?
B1 B3 B7 B12 -61.2(7) . . . . ?
B4 B3 B7 B12 -0.1(7) . . . . ?
B8 B3 B7 B12 37.2(7) . . . . ?
Cl3 B3 B7 B12 153.6(6) . . . . ?
Cl23 B3 B7 B8 104.4(9) . . . . ?
B2 B3 B7 B8 -137.1(8) . . . . ?
B1 B3 B7 B8 -98.5(7) . . . . ?
B4 B3 B7 B8 -37.3(6) . . . . ?
Cl3 B3 B7 B8 116.4(8) . . . . ?
Cl23 B3 B7 Cl27 -12.7(9) . . . . ?
B2 B3 B7 Cl27 105.7(6) . . . . ?
B1 B3 B7 Cl27 144.4(5) . . . . ?
B4 B3 B7 Cl27 -154.4(5) . . . . ?
B8 B3 B7 Cl27 -117.1(7) . . . . ?
Cl3 B3 B7 Cl27 -0.7(8) . . . . ?
B1 B4 B8 Cl8 156.0(8) . . . . ?
B3 B4 B8 Cl8 116.7(10) . . . . ?
Cl4 B4 B8 Cl8 4.7(13) . . . . ?
B5 B4 B8 Cl8 -140.3(8) . . . . ?
B9 B4 B8 Cl8 -105.4(9) . . . . ?
B1 B4 B8 B12 -61.3(9) . . . . ?
B3 B4 B8 B12 -100.6(6) . . . . ?
Cl4 B4 B8 B12 147.4(6) . . . . ?
B5 B4 B8 B12 2.4(8) . . . . ?
B9 B4 B8 B12 37.3(6) . . . . ?
B1 B4 B8 B7 1.3(10) . . . . ?
B3 B4 B8 B7 -38.0(7) . . . . ?
Cl4 B4 B8 B7 -150.0(6) . . . . ?
B5 B4 B8 B7 65.0(9) . . . . ?
B9 B4 B8 B7 100.0(8) . . . . ?
B1 B4 B8 B9 -98.7(7) . . . . ?
B3 B4 B8 B9 -138.0(6) . . . . ?
Cl4 B4 B8 B9 110.0(7) . . . . ?
B5 B4 B8 B9 -34.9(5) . . . . ?
B1 B4 B8 B3 39.3(6) . . . . ?
Cl4 B4 B8 B3 -112.0(7) . . . . ?
B5 B4 B8 B3 103.1(6) . . . . ?
B9 B4 B8 B3 138.0(6) . . . . ?
B1 B4 B8 Cl28 128.6(7) . . . . ?
B3 B4 B8 Cl28 89.3(8) . . . . ?
Cl4 B4 B8 Cl28 -22.7(11) . . . . ?
B5 B4 B8 Cl28 -167.6(7) . . . . ?
B9 B4 B8 Cl28 -132.7(8) . . . . ?
Cl7 B7 B8 Cl8 0.5(13) . . . . ?
B2 B7 B8 Cl8 -152.9(8) . . . . ?
B11 B7 B8 Cl8 142.3(8) . . . . ?
B12 B7 B8 Cl8 106.7(9) . . . . ?
B3 B7 B8 Cl8 -114.9(11) . . . . ?
Cl27 B7 B8 Cl8 -20.1(12) . . . . ?
Cl7 B7 B8 B4 153.0(7) . . . . ?
B2 B7 B8 B4 -0.4(10) . . . . ?
B11 B7 B8 B4 -65.2(9) . . . . ?
B12 B7 B8 B4 -100.8(9) . . . . ?
B3 B7 B8 B4 37.6(6) . . . . ?
Cl27 B7 B8 B4 132.4(7) . . . . ?
Cl7 B7 B8 B12 -106.2(9) . . . . ?
B2 B7 B8 B12 100.5(8) . . . . ?
B11 B7 B8 B12 35.6(7) . . . . ?
B3 B7 B8 B12 138.5(8) . . . . ?
Cl27 B7 B8 B12 -126.7(8) . . . . ?
Cl7 B7 B8 B9 -143.3(7) . . . . ?
B2 B7 B8 B9 63.4(8) . . . . ?
B11 B7 B8 B9 -1.5(8) . . . . ?
B12 B7 B8 B9 -37.1(7) . . . . ?
B3 B7 B8 B9 101.4(6) . . . . ?
Cl27 B7 B8 B9 -163.8(6) . . . . ?
Cl7 B7 B8 B3 115.3(8) . . . . ?
B2 B7 B8 B3 -38.0(7) . . . . ?
B11 B7 B8 B3 -102.9(7) . . . . ?
B12 B7 B8 B3 -138.5(8) . . . . ?
Cl27 B7 B8 B3 94.8(7) . . . . ?
Cl7 B7 B8 Cl28 21.4(10) . . . . ?
B2 B7 B8 Cl28 -131.9(7) . . . . ?
B11 B7 B8 Cl28 163.2(6) . . . . ?
B12 B7 B8 Cl28 127.6(7) . . . . ?
B3 B7 B8 Cl28 -93.9(7) . . . . ?
Cl27 B7 B8 Cl28 0.9(9) . . . . ?
Cl23 B3 B8 Cl8 1.5(12) . . . . ?
B2 B3 B8 Cl8 152.9(7) . . . . ?
B1 B3 B8 Cl8 -144.4(7) . . . . ?
B4 B3 B8 Cl8 -107.0(8) . . . . ?
B7 B3 B8 Cl8 116.0(9) . . . . ?
Cl3 B3 B8 Cl8 -0.1(12) . . . . ?
Cl23 B3 B8 B4 108.5(9) . . . . ?
B2 B3 B8 B4 -100.1(6) . . . . ?
B1 B3 B8 B4 -37.4(5) . . . . ?
B7 B3 B8 B4 -137.0(7) . . . . ?
Cl3 B3 B8 B4 106.9(8) . . . . ?
Cl23 B3 B8 B12 -151.3(9) . . . . ?
B2 B3 B8 B12 0.1(10) . . . . ?
B1 B3 B8 B12 62.8(8) . . . . ?
B4 B3 B8 B12 100.2(9) . . . . ?
B7 B3 B8 B12 -36.9(7) . . . . ?
Cl3 B3 B8 B12 -153.0(7) . . . . ?
Cl23 B3 B8 B7 -114.4(9) . . . . ?
B2 B3 B8 B7 37.0(6) . . . . ?
B1 B3 B8 B7 99.7(6) . . . . ?
B4 B3 B8 B7 137.0(7) . . . . ?
Cl3 B3 B8 B7 -116.1(7) . . . . ?
Cl23 B3 B8 B9 146.4(8) . . . . ?
B2 B3 B8 B9 -62.2(7) . . . . ?
B1 B3 B8 B9 0.5(7) . . . . ?
B4 B3 B8 B9 37.9(6) . . . . ?
B7 B3 B8 B9 -99.2(7) . . . . ?
Cl3 B3 B8 B9 144.7(7) . . . . ?
Cl23 B3 B8 Cl28 -7.2(9) . . . . ?
B2 B3 B8 Cl28 144.2(5) . . . . ?
B1 B3 B8 Cl28 -153.1(5) . . . . ?
B4 B3 B8 Cl28 -115.7(6) . . . . ?
B7 B3 B8 Cl28 107.3(7) . . . . ?
Cl3 B3 B8 Cl28 -8.8(9) . . . . ?
Cl25 B5 B9 Cl29 -10.8(16) . . . . ?
B10 B5 B9 Cl29 -127.8(14) . . . . ?
B6 B5 B9 Cl29 -166.6(11) . . . . ?
B1 B5 B9 Cl29 128.7(12) . . . . ?
B4 B5 B9 Cl29 93.9(12) . . . . ?
Cl5 B5 B9 Cl29 -21.6(16) . . . . ?
Cl25 B5 B9 B10 117.0(9) . . . . ?
B6 B5 B9 B10 -38.8(6) . . . . ?
B1 B5 B9 B10 -103.4(6) . . . . ?
B4 B5 B9 B10 -138.3(6) . . . . ?
Cl5 B5 B9 B10 106.2(8) . . . . ?
Cl25 B5 B9 B12 156.2(8) . . . . ?
B10 B5 B9 B12 39.2(7) . . . . ?
B6 B5 B9 B12 0.4(10) . . . . ?
B1 B5 B9 B12 -64.3(9) . . . . ?
B4 B5 B9 B12 -99.1(8) . . . . ?
Cl5 B5 B9 B12 145.4(7) . . . . ?
Cl25 B5 B9 B4 -104.7(8) . . . . ?
B10 B5 B9 B4 138.3(6) . . . . ?
B6 B5 B9 B4 99.5(6) . . . . ?
B1 B5 B9 B4 34.8(5) . . . . ?
Cl5 B5 B9 B4 -115.5(7) . . . . ?
Cl25 B5 B9 B8 -140.9(8) . . . . ?
B10 B5 B9 B8 102.0(7) . . . . ?
B6 B5 B9 B8 63.2(8) . . . . ?
B1 B5 B9 B8 -1.4(8) . . . . ?
B4 B5 B9 B8 -36.2(6) . . . . ?
Cl5 B5 B9 B8 -151.7(6) . . . . ?
Cl25 B5 B9 Cl9 10.2(11) . . . . ?
B10 B5 B9 Cl9 -106.9(8) . . . . ?
B6 B5 B9 Cl9 -145.7(6) . . . . ?
B1 B5 B9 Cl9 149.7(6) . . . . ?
B4 B5 B9 Cl9 114.9(7) . . . . ?
Cl5 B5 B9 Cl9 -0.6(11) . . . . ?
B1 B4 B9 B5 -35.5(6) . . . . ?
B8 B4 B9 B5 -138.7(6) . . . . ?
B3 B4 B9 B5 -99.7(6) . . . . ?
Cl4 B4 B9 B5 109.5(7) . . . . ?
B1 B4 B9 Cl29 -169.0(8) . . . . ?
B8 B4 B9 Cl29 87.8(9) . . . . ?
B3 B4 B9 Cl29 126.9(8) . . . . ?
Cl4 B4 B9 Cl29 -23.9(11) . . . . ?
B5 B4 B9 Cl29 -133.5(10) . . . . ?
B1 B4 B9 B10 2.5(9) . . . . ?
B8 B4 B9 B10 -100.7(7) . . . . ?
B3 B4 B9 B10 -61.6(8) . . . . ?
Cl4 B4 B9 B10 147.5(6) . . . . ?
B5 B4 B9 B10 38.0(6) . . . . ?
B1 B4 B9 B12 66.0(8) . . . . ?
B8 B4 B9 B12 -37.2(6) . . . . ?
B3 B4 B9 B12 1.8(9) . . . . ?
Cl4 B4 B9 B12 -149.0(6) . . . . ?
B5 B4 B9 B12 101.5(7) . . . . ?
B1 B4 B9 B8 103.2(6) . . . . ?
B3 B4 B9 B8 39.1(6) . . . . ?
Cl4 B4 B9 B8 -111.7(7) . . . . ?
B5 B4 B9 B8 138.7(6) . . . . ?
B1 B4 B9 Cl9 -143.0(7) . . . . ?
B8 B4 B9 Cl9 113.8(8) . . . . ?
B3 B4 B9 Cl9 152.9(7) . . . . ?
Cl4 B4 B9 Cl9 2.1(11) . . . . ?
B5 B4 B9 Cl9 -107.4(9) . . . . ?
Cl8 B8 B9 B5 149.4(6) . . . . ?
B4 B8 B9 B5 37.7(6) . . . . ?
B12 B8 B9 B5 -99.8(7) . . . . ?
B7 B8 B9 B5 -62.5(8) . . . . ?
B3 B8 B9 B5 0.6(8) . . . . ?
Cl28 B8 B9 B5 139.4(8) . . . . ?
Cl8 B8 B9 Cl29 0.7(8) . . . . ?
B4 B8 B9 Cl29 -111.0(6) . . . . ?
B12 B8 B9 Cl29 111.5(7) . . . . ?
B7 B8 B9 Cl29 148.8(6) . . . . ?
B3 B8 B9 Cl29 -148.1(6) . . . . ?
Cl28 B8 B9 Cl29 -9.3(11) . . . . ?
Cl8 B8 B9 B10 -146.4(6) . . . . ?
B4 B8 B9 B10 102.0(7) . . . . ?
B12 B8 B9 B10 -35.6(6) . . . . ?
B7 B8 B9 B10 1.8(8) . . . . ?
B3 B8 B9 B10 64.8(7) . . . . ?
Cl28 B8 B9 B10 -156.3(8) . . . . ?
Cl8 B8 B9 B12 -110.8(7) . . . . ?
B4 B8 B9 B12 137.5(6) . . . . ?
B7 B8 B9 B12 37.3(6) . . . . ?
B3 B8 B9 B12 100.4(6) . . . . ?
Cl28 B8 B9 B12 -120.7(10) . . . . ?
Cl8 B8 B9 B4 111.7(7) . . . . ?
B12 B8 B9 B4 -137.5(6) . . . . ?
B7 B8 B9 B4 -100.2(6) . . . . ?
B3 B8 B9 B4 -37.1(5) . . . . ?
Cl28 B8 B9 B4 101.7(10) . . . . ?
Cl8 B8 B9 Cl9 0.6(10) . . . . ?
B4 B8 B9 Cl9 -111.1(8) . . . . ?
B12 B8 B9 Cl9 111.4(8) . . . . ?
B7 B8 B9 Cl9 148.7(7) . . . . ?
B3 B8 B9 Cl9 -148.2(6) . . . . ?
Cl28 B8 B9 Cl9 -9.4(13) . . . . ?
Cl6 B6 B10 Cl39 11.3(15) . . . . ?
B11 B6 B10 Cl39 -95.4(12) . . . . ?
B2 B6 B10 Cl39 -133.6(11) . . . . ?
B5 B6 B10 Cl39 126.7(13) . . . . ?
B1 B6 B10 Cl39 161.9(11) . . . . ?
Cl26 B6 B10 Cl39 18.2(14) . . . . ?
Cl6 B6 B10 B5 -115.4(8) . . . . ?
B11 B6 B10 B5 137.9(7) . . . . ?
B2 B6 B10 B5 99.6(7) . . . . ?
B1 B6 B10 B5 35.2(6) . . . . ?
Cl26 B6 B10 B5 -108.5(7) . . . . ?
Cl6 B6 B10 B9 -152.9(7) . . . . ?
B11 B6 B10 B9 100.4(7) . . . . ?
B2 B6 B10 B9 62.1(8) . . . . ?
B5 B6 B10 B9 -37.5(6) . . . . ?
B1 B6 B10 B9 -2.3(9) . . . . ?
Cl26 B6 B10 B9 -146.0(6) . . . . ?
Cl6 B6 B10 B12 144.8(7) . . . . ?
B11 B6 B10 B12 38.1(6) . . . . ?
B2 B6 B10 B12 -0.1(8) . . . . ?
B5 B6 B10 B12 -99.7(7) . . . . ?
B1 B6 B10 B12 -64.5(7) . . . . ?
Cl26 B6 B10 B12 151.7(6) . . . . ?
Cl6 B6 B10 B11 106.7(7) . . . . ?
B2 B6 B10 B11 -38.2(6) . . . . ?
B5 B6 B10 B11 -137.9(7) . . . . ?
B1 B6 B10 B11 -102.7(7) . . . . ?
Cl26 B6 B10 B11 113.6(6) . . . . ?
Cl6 B6 B10 Cl10 -5.6(10) . . . . ?
B11 B6 B10 Cl10 -112.3(8) . . . . ?
B2 B6 B10 Cl10 -150.5(6) . . . . ?
B5 B6 B10 Cl10 109.9(8) . . . . ?
B1 B6 B10 Cl10 145.1(6) . . . . ?
Cl26 B6 B10 Cl10 1.3(10) . . . . ?
Cl25 B5 B10 Cl39 -5.4(19) . . . . ?
B9 B5 B10 Cl39 98.9(15) . . . . ?
B6 B5 B10 Cl39 -124.7(15) . . . . ?
B1 B5 B10 Cl39 -160.3(13) . . . . ?
B4 B5 B10 Cl39 137.7(14) . . . . ?
Cl5 B5 B10 Cl39 -12.5(17) . . . . ?
Cl25 B5 B10 B6 119.3(11) . . . . ?
B9 B5 B10 B6 -136.4(7) . . . . ?
B1 B5 B10 B6 -35.7(6) . . . . ?
B4 B5 B10 B6 -97.6(7) . . . . ?
Cl5 B5 B10 B6 112.2(7) . . . . ?
Cl25 B5 B10 B9 -104.3(11) . . . . ?
B6 B5 B10 B9 136.4(7) . . . . ?
B1 B5 B10 B9 100.8(7) . . . . ?
B4 B5 B10 B9 38.8(6) . . . . ?
Cl5 B5 B10 B9 -111.4(7) . . . . ?
Cl25 B5 B10 B12 -142.9(10) . . . . ?
B9 B5 B10 B12 -38.6(6) . . . . ?
B6 B5 B10 B12 97.9(7) . . . . ?
B1 B5 B10 B12 62.2(8) . . . . ?
B4 B5 B10 B12 0.3(8) . . . . ?
Cl5 B5 B10 B12 -149.9(6) . . . . ?
Cl25 B5 B10 B11 155.8(9) . . . . ?
B9 B5 B10 B11 -99.9(8) . . . . ?
B6 B5 B10 B11 36.5(6) . . . . ?
B1 B5 B10 B11 0.8(9) . . . . ?
B4 B5 B10 B11 -61.1(8) . . . . ?
Cl5 B5 B10 B11 148.7(6) . . . . ?
Cl25 B5 B10 Cl10 6.9(13) . . . . ?
B9 B5 B10 Cl10 111.3(8) . . . . ?
B6 B5 B10 Cl10 -112.3(8) . . . . ?
B1 B5 B10 Cl10 -148.0(6) . . . . ?
B4 B5 B10 Cl10 150.1(6) . . . . ?
Cl5 B5 B10 Cl10 -0.1(10) . . . . ?
B5 B9 B10 Cl39 -128.9(11) . . . . ?
Cl29 B9 B10 Cl39 1.2(18) . . . . ?
B12 B9 B10 Cl39 95.1(11) . . . . ?
B4 B9 B10 Cl39 -167.4(10) . . . . ?
B8 B9 B10 Cl39 130.4(10) . . . . ?
Cl9 B9 B10 Cl39 -19.5(13) . . . . ?
B5 B9 B10 B6 38.4(6) . . . . ?
Cl29 B9 B10 B6 168.5(11) . . . . ?
B12 B9 B10 B6 -97.6(7) . . . . ?
B4 B9 B10 B6 -0.1(9) . . . . ?
B8 B9 B10 B6 -62.3(8) . . . . ?
Cl9 B9 B10 B6 147.8(7) . . . . ?
Cl29 B9 B10 B5 130.1(13) . . . . ?
B12 B9 B10 B5 -136.0(7) . . . . ?
B4 B9 B10 B5 -38.5(6) . . . . ?
B8 B9 B10 B5 -100.7(7) . . . . ?
Cl9 B9 B10 B5 109.4(8) . . . . ?
B5 B9 B10 B12 136.0(7) . . . . ?
Cl29 B9 B10 B12 -93.9(13) . . . . ?
B4 B9 B10 B12 97.5(8) . . . . ?
B8 B9 B10 B12 35.3(6) . . . . ?
Cl9 B9 B10 B12 -114.6(8) . . . . ?
B5 B9 B10 B11 99.3(6) . . . . ?
Cl29 B9 B10 B11 -130.6(12) . . . . ?
B12 B9 B10 B11 -36.7(6) . . . . ?
B4 B9 B10 B11 60.8(8) . . . . ?
B8 B9 B10 B11 -1.4(8) . . . . ?
Cl9 B9 B10 B11 -151.3(6) . . . . ?
B5 B9 B10 Cl10 -109.0(8) . . . . ?
Cl29 B9 B10 Cl10 21.1(16) . . . . ?
B12 B9 B10 Cl10 115.0(8) . . . . ?
B4 B9 B10 Cl10 -147.6(7) . . . . ?
B8 B9 B10 Cl10 150.3(7) . . . . ?
Cl9 B9 B10 Cl10 0.3(11) . . . . ?
Cl6 B6 B11 B7 146.3(7) . . . . ?
B10 B6 B11 B7 -101.6(7) . . . . ?
B2 B6 B11 B7 37.4(6) . . . . ?
B5 B6 B11 B7 -63.4(8) . . . . ?
B1 B6 B11 B7 1.2(7) . . . . ?
Cl26 B6 B11 B7 153.5(6) . . . . ?
Cl6 B6 B11 B12 -150.5(7) . . . . ?
B10 B6 B11 B12 -38.5(7) . . . . ?
B2 B6 B11 B12 100.5(7) . . . . ?
B5 B6 B11 B12 -0.2(9) . . . . ?
B1 B6 B11 B12 64.3(8) . . . . ?
Cl26 B6 B11 B12 -143.4(6) . . . . ?
Cl6 B6 B11 Cl31 8.9(12) . . . . ?
B10 B6 B11 Cl31 121.0(9) . . . . ?
B2 B6 B11 Cl31 -100.0(9) . . . . ?
B5 B6 B11 Cl31 159.2(8) . . . . ?
B1 B6 B11 Cl31 -136.2(8) . . . . ?
Cl26 B6 B11 Cl31 16.1(11) . . . . ?
Cl6 B6 B11 Cl11 -7.2(10) . . . . ?
B10 B6 B11 Cl11 104.9(8) . . . . ?
B2 B6 B11 Cl11 -116.1(7) . . . . ?
B5 B6 B11 Cl11 143.1(6) . . . . ?
B1 B6 B11 Cl11 -152.3(6) . . . . ?
Cl26 B6 B11 Cl11 0.0(9) . . . . ?
Cl6 B6 B11 B2 109.0(7) . . . . ?
B10 B6 B11 B2 -139.0(6) . . . . ?
B5 B6 B11 B2 -100.7(6) . . . . ?
B1 B6 B11 B2 -36.2(5) . . . . ?
Cl26 B6 B11 B2 116.1(6) . . . . ?
Cl6 B6 B11 B10 -112.1(8) . . . . ?
B2 B6 B11 B10 139.0(6) . . . . ?
B5 B6 B11 B10 38.2(6) . . . . ?
B1 B6 B11 B10 102.8(7) . . . . ?
Cl26 B6 B11 B10 -104.9(7) . . . . ?
Cl7 B7 B11 B6 -154.3(6) . . . . ?
B2 B7 B11 B6 -37.7(5) . . . . ?
B12 B7 B11 B6 98.1(7) . . . . ?
B8 B7 B11 B6 62.6(7) . . . . ?
B3 B7 B11 B6 -2.5(8) . . . . ?
Cl27 B7 B11 B6 -135.9(6) . . . . ?
Cl7 B7 B11 B12 107.6(8) . . . . ?
B2 B7 B11 B12 -135.8(6) . . . . ?
B8 B7 B11 B12 -35.5(6) . . . . ?
B3 B7 B11 B12 -100.6(7) . . . . ?
Cl27 B7 B11 B12 126.0(8) . . . . ?
Cl7 B7 B11 Cl31 -8.4(9) . . . . ?
B2 B7 B11 Cl31 108.3(7) . . . . ?
B12 B7 B11 Cl31 -116.0(8) . . . . ?
B8 B7 B11 Cl31 -151.5(7) . . . . ?
B3 B7 B11 Cl31 143.4(7) . . . . ?
Cl27 B7 B11 Cl31 10.1(10) . . . . ?
Cl7 B7 B11 Cl11 -3.1(10) . . . . ?
B2 B7 B11 Cl11 113.5(7) . . . . ?
B12 B7 B11 Cl11 -110.7(8) . . . . ?
B8 B7 B11 Cl11 -146.2(6) . . . . ?
B3 B7 B11 Cl11 148.7(6) . . . . ?
Cl27 B7 B11 Cl11 15.3(11) . . . . ?
Cl7 B7 B11 B2 -116.7(8) . . . . ?
B12 B7 B11 B2 135.8(6) . . . . ?
B8 B7 B11 B2 100.2(6) . . . . ?
B3 B7 B11 B2 35.2(5) . . . . ?
Cl27 B7 B11 B2 -98.2(7) . . . . ?
Cl7 B7 B11 B10 143.7(7) . . . . ?
B2 B7 B11 B10 -99.6(6) . . . . ?
B12 B7 B11 B10 36.2(6) . . . . ?
B8 B7 B11 B10 0.6(8) . . . . ?
B3 B7 B11 B10 -64.4(7) . . . . ?
Cl27 B7 B11 B10 162.2(6) . . . . ?
B7 B2 B11 B6 137.4(6) . . . . ?
B3 B2 B11 B6 101.0(6) . . . . ?
B1 B2 B11 B6 36.7(5) . . . . ?
Cl22 B2 B11 B6 -111.4(7) . . . . ?
Cl2 B2 B11 B6 -103.7(6) . . . . ?
B6 B2 B11 B7 -137.4(6) . . . . ?
B3 B2 B11 B7 -36.4(6) . . . . ?
B1 B2 B11 B7 -100.7(6) . . . . ?
Cl22 B2 B11 B7 111.2(7) . . . . ?
Cl2 B2 B11 B7 118.9(6) . . . . ?
B7 B2 B11 B12 39.3(7) . . . . ?
B6 B2 B11 B12 -98.1(8) . . . . ?
B3 B2 B11 B12 2.9(9) . . . . ?
B1 B2 B11 B12 -61.4(8) . . . . ?
Cl22 B2 B11 B12 150.4(8) . . . . ?
Cl2 B2 B11 B12 158.2(7) . . . . ?
B7 B2 B11 Cl31 -100.2(8) . . . . ?
B6 B2 B11 Cl31 122.4(8) . . . . ?
B3 B2 B11 Cl31 -136.6(7) . . . . ?
B1 B2 B11 Cl31 159.1(7) . . . . ?
Cl22 B2 B11 Cl31 10.9(10) . . . . ?
Cl2 B2 B11 Cl31 18.7(9) . . . . ?
B7 B2 B11 Cl11 -115.4(8) . . . . ?
B6 B2 B11 Cl11 107.3(8) . . . . ?
B3 B2 B11 Cl11 -151.7(6) . . . . ?
B1 B2 B11 Cl11 143.9(6) . . . . ?
Cl22 B2 B11 Cl11 -4.2(10) . . . . ?
Cl2 B2 B11 Cl11 3.6(10) . . . . ?
B7 B2 B11 B10 101.4(7) . . . . ?
B6 B2 B11 B10 -36.0(6) . . . . ?
B3 B2 B11 B10 65.0(8) . . . . ?
B1 B2 B11 B10 0.7(8) . . . . ?
Cl22 B2 B11 B10 -147.5(7) . . . . ?
Cl2 B2 B11 B10 -139.7(6) . . . . ?
Cl39 B10 B11 B6 128.3(12) . . . . ?
B5 B10 B11 B6 -37.4(6) . . . . ?
B9 B10 B11 B6 -98.4(7) . . . . ?
B12 B10 B11 B6 -135.6(7) . . . . ?
Cl10 B10 B11 B6 110.4(8) . . . . ?
Cl39 B10 B11 B7 -132.9(11) . . . . ?
B6 B10 B11 B7 98.9(6) . . . . ?
B5 B10 B11 B7 61.5(8) . . . . ?
B9 B10 B11 B7 0.5(8) . . . . ?
B12 B10 B11 B7 -36.7(6) . . . . ?
Cl10 B10 B11 B7 -150.7(7) . . . . ?
Cl39 B10 B11 B12 -96.2(11) . . . . ?
B6 B10 B11 B12 135.6(7) . . . . ?
B5 B10 B11 B12 98.2(7) . . . . ?
B9 B10 B11 B12 37.2(6) . . . . ?
Cl10 B10 B11 B12 -114.0(8) . . . . ?
Cl39 B10 B11 Cl31 11.2(15) . . . . ?
B6 B10 B11 Cl31 -117.1(10) . . . . ?
B5 B10 B11 Cl31 -154.4(9) . . . . ?
B9 B10 B11 Cl31 144.5(9) . . . . ?
B12 B10 B11 Cl31 107.4(10) . . . . ?
Cl10 B10 B11 Cl31 -6.6(13) . . . . ?
Cl39 B10 B11 Cl11 17.7(13) . . . . ?
B6 B10 B11 Cl11 -110.5(7) . . . . ?
B5 B10 B11 Cl11 -147.9(6) . . . . ?
B9 B10 B11 Cl11 151.1(6) . . . . ?
B12 B10 B11 Cl11 113.9(7) . . . . ?
Cl10 B10 B11 Cl11 -0.1(10) . . . . ?
Cl39 B10 B11 B2 164.7(11) . . . . ?
B6 B10 B11 B2 36.5(6) . . . . ?
B5 B10 B11 B2 -0.9(9) . . . . ?
B9 B10 B11 B2 -61.9(7) . . . . ?
B12 B10 B11 B2 -99.1(6) . . . . ?
Cl10 B10 B11 B2 146.9(6) . . . . ?
B6 B11 B12 B9 0.5(10) . . . . ?
B7 B11 B12 B9 101.5(8) . . . . ?
Cl31 B11 B12 B9 -160.9(8) . . . . ?
Cl11 B11 B12 B9 -141.6(7) . . . . ?
B2 B11 B12 B9 62.8(10) . . . . ?
B10 B11 B12 B9 -37.8(7) . . . . ?
B6 B11 B12 B7 -101.0(7) . . . . ?
Cl31 B11 B12 B7 97.7(8) . . . . ?
Cl11 B11 B12 B7 116.9(8) . . . . ?
B2 B11 B12 B7 -38.6(6) . . . . ?
B10 B11 B12 B7 -139.3(6) . . . . ?
B6 B11 B12 B10 38.3(6) . . . . ?
B7 B11 B12 B10 139.3(6) . . . . ?
Cl31 B11 B12 B10 -123.0(9) . . . . ?
Cl11 B11 B12 B10 -103.8(8) . . . . ?
B2 B11 B12 B10 100.7(6) . . . . ?
B6 B11 B12 B8 -65.1(10) . . . . ?
B7 B11 B12 B8 35.9(8) . . . . ?
Cl31 B11 B12 B8 133.5(8) . . . . ?
Cl11 B11 B12 B8 152.7(7) . . . . ?
B2 B11 B12 B8 -2.8(11) . . . . ?
B10 B11 B12 B8 -103.4(9) . . . . ?
B6 B11 B12 Cl12 141.9(8) . . . . ?
B7 B11 B12 Cl12 -117.1(10) . . . . ?
Cl31 B11 B12 Cl12 -19.4(14) . . . . ?
Cl11 B11 B12 Cl12 -0.2(14) . . . . ?
B2 B11 B12 Cl12 -155.7(8) . . . . ?
B10 B11 B12 Cl12 103.6(10) . . . . ?
B6 B11 B12 Cl32 175.5(9) . . . . ?
B7 B11 B12 Cl32 -83.5(11) . . . . ?
Cl31 B11 B12 Cl32 14.2(14) . . . . ?
Cl11 B11 B12 Cl32 33.4(14) . . . . ?
B2 B11 B12 Cl32 -122.1(10) . . . . ?
B10 B11 B12 Cl32 137.2(11) . . . . ?
B5 B9 B12 B11 -0.5(11) . . . . ?
Cl29 B9 B12 B11 170.0(9) . . . . ?
B10 B9 B12 B11 38.8(7) . . . . ?
B4 B9 B12 B11 -65.2(9) . . . . ?
B8 B9 B12 B11 -101.9(8) . . . . ?
Cl9 B9 B12 B11 143.6(7) . . . . ?
B5 B9 B12 B7 62.9(10) . . . . ?
Cl29 B9 B12 B7 -126.6(9) . . . . ?
B10 B9 B12 B7 102.2(7) . . . . ?
B4 B9 B12 B7 -1.8(9) . . . . ?
B8 B9 B12 B7 -38.5(6) . . . . ?
Cl9 B9 B12 B7 -153.0(7) . . . . ?
B5 B9 B12 B10 -39.3(7) . . . . ?
Cl29 B9 B12 B10 131.2(10) . . . . ?
B4 B9 B12 B10 -104.0(7) . . . . ?
B8 B9 B12 B10 -140.7(6) . . . . ?
Cl9 B9 B12 B10 104.8(9) . . . . ?
B5 B9 B12 B8 101.4(7) . . . . ?
Cl29 B9 B12 B8 -88.1(9) . . . . ?
B10 B9 B12 B8 140.7(6) . . . . ?
B4 B9 B12 B8 36.7(6) . . . . ?
Cl9 B9 B12 B8 -114.5(9) . . . . ?
B5 B9 B12 Cl12 -142.2(8) . . . . ?
Cl29 B9 B12 Cl12 28.4(13) . . . . ?
B10 B9 B12 Cl12 -102.8(9) . . . . ?
B4 B9 B12 Cl12 153.1(7) . . . . ?
B8 B9 B12 Cl12 116.5(9) . . . . ?
Cl9 B9 B12 Cl12 2.0(13) . . . . ?
B5 B9 B12 Cl32 -174.8(11) . . . . ?
Cl29 B9 B12 Cl32 -4.3(16) . . . . ?
B10 B9 B12 Cl32 -135.5(13) . . . . ?
B4 B9 B12 Cl32 120.5(12) . . . . ?
B8 B9 B12 Cl32 83.8(13) . . . . ?
Cl9 B9 B12 Cl32 -30.7(17) . . . . ?
Cl7 B7 B12 B11 -107.9(7) . . . . ?
B2 B7 B12 B11 39.9(5) . . . . ?
B8 B7 B12 B11 140.6(7) . . . . ?
B3 B7 B12 B11 102.9(6) . . . . ?
Cl27 B7 B12 B11 -112.4(9) . . . . ?
Cl7 B7 B12 B9 150.4(7) . . . . ?
B2 B7 B12 B9 -61.8(8) . . . . ?
B11 B7 B12 B9 -101.7(8) . . . . ?
B8 B7 B12 B9 38.9(6) . . . . ?
B3 B7 B12 B9 1.2(9) . . . . ?
Cl27 B7 B12 B9 145.9(8) . . . . ?
Cl7 B7 B12 B10 -145.7(6) . . . . ?
B2 B7 B12 B10 2.1(8) . . . . ?
B11 B7 B12 B10 -37.8(6) . . . . ?
B8 B7 B12 B10 102.8(7) . . . . ?
B3 B7 B12 B10 65.2(7) . . . . ?
Cl27 B7 B12 B10 -150.2(7) . . . . ?
Cl7 B7 B12 B8 111.5(7) . . . . ?
B2 B7 B12 B8 -100.7(6) . . . . ?
B11 B7 B12 B8 -140.6(7) . . . . ?
B3 B7 B12 B8 -37.7(6) . . . . ?
Cl27 B7 B12 B8 107.0(8) . . . . ?
Cl7 B7 B12 Cl12 -2.3(10) . . . . ?
B2 B7 B12 Cl12 145.5(7) . . . . ?
B11 B7 B12 Cl12 105.6(8) . . . . ?
B8 B7 B12 Cl12 -113.8(9) . . . . ?
B3 B7 B12 Cl12 -151.5(6) . . . . ?
Cl27 B7 B12 Cl12 -6.8(12) . . . . ?
Cl7 B7 B12 Cl32 10.6(9) . . . . ?
B2 B7 B12 Cl32 158.5(6) . . . . ?
B11 B7 B12 Cl32 118.6(7) . . . . ?
B8 B7 B12 Cl32 -100.8(7) . . . . ?
B3 B7 B12 Cl32 -138.5(6) . . . . ?
Cl27 B7 B12 Cl32 6.2(10) . . . . ?
Cl39 B10 B12 B11 109.3(8) . . . . ?
B6 B10 B12 B11 -37.9(6) . . . . ?
B5 B10 B12 B11 -100.3(6) . . . . ?
B9 B10 B12 B11 -138.1(6) . . . . ?
Cl10 B10 B12 B11 111.5(8) . . . . ?
Cl39 B10 B12 B9 -112.7(8) . . . . ?
B6 B10 B12 B9 100.2(7) . . . . ?
B5 B10 B12 B9 37.7(6) . . . . ?
B11 B10 B12 B9 138.1(6) . . . . ?
Cl10 B10 B12 B9 -110.4(8) . . . . ?
Cl39 B10 B12 B7 145.9(7) . . . . ?
B6 B10 B12 B7 -1.2(8) . . . . ?
B5 B10 B12 B7 -63.7(7) . . . . ?
B9 B10 B12 B7 -101.4(7) . . . . ?
B11 B10 B12 B7 36.6(6) . . . . ?
Cl10 B10 B12 B7 148.1(6) . . . . ?
Cl39 B10 B12 B8 -149.1(8) . . . . ?
B6 B10 B12 B8 63.8(8) . . . . ?
B5 B10 B12 B8 1.3(9) . . . . ?
B9 B10 B12 B8 -36.4(6) . . . . ?
B11 B10 B12 B8 101.6(7) . . . . ?
Cl10 B10 B12 B8 -146.9(7) . . . . ?
Cl39 B10 B12 Cl12 -2.2(10) . . . . ?
B6 B10 B12 Cl12 -149.4(6) . . . . ?
B5 B10 B12 Cl12 148.2(6) . . . . ?
B9 B10 B12 Cl12 110.4(7) . . . . ?
B11 B10 B12 Cl12 -111.5(7) . . . . ?
Cl10 B10 B12 Cl12 0.0(10) . . . . ?
Cl39 B10 B12 Cl32 6.6(14) . . . . ?
B6 B10 B12 Cl32 -140.5(10) . . . . ?
B5 B10 B12 Cl32 157.1(10) . . . . ?
B9 B10 B12 Cl32 119.3(12) . . . . ?
B11 B10 B12 Cl32 -102.6(11) . . . . ?
Cl10 B10 B12 Cl32 8.9(15) . . . . ?
Cl8 B8 B12 B11 -153.1(8) . . . . ?
B4 B8 B12 B11 64.1(10) . . . . ?
B7 B8 B12 B11 -35.4(7) . . . . ?
B9 B8 B12 B11 102.2(9) . . . . ?
B3 B8 B12 B11 1.7(11) . . . . ?
Cl28 B8 B12 B11 -127.8(9) . . . . ?
Cl8 B8 B12 B9 104.6(9) . . . . ?
B4 B8 B12 B9 -38.2(6) . . . . ?
B7 B8 B12 B9 -137.6(6) . . . . ?
B3 B8 B12 B9 -100.5(7) . . . . ?
Cl28 B8 B12 B9 130.0(10) . . . . ?
Cl8 B8 B12 B7 -117.8(9) . . . . ?
B4 B8 B12 B7 99.4(7) . . . . ?
B9 B8 B12 B7 137.6(6) . . . . ?
B3 B8 B12 B7 37.1(7) . . . . ?
Cl28 B8 B12 B7 -92.4(10) . . . . ?
Cl8 B8 B12 B10 140.4(8) . . . . ?
B4 B8 B12 B10 -2.4(9) . . . . ?
B7 B8 B12 B10 -101.8(7) . . . . ?
B9 B8 B12 B10 35.8(7) . . . . ?
B3 B8 B12 B10 -64.8(9) . . . . ?
Cl28 B8 B12 B10 165.8(8) . . . . ?
Cl8 B8 B12 Cl12 -2.1(15) . . . . ?
B4 B8 B12 Cl12 -144.9(9) . . . . ?
B7 B8 B12 Cl12 115.6(11) . . . . ?
B9 B8 B12 Cl12 -106.8(10) . . . . ?
B3 B8 B12 Cl12 152.7(8) . . . . ?
Cl28 B8 B12 Cl12 23.2(16) . . . . ?
Cl8 B8 B12 Cl32 -24.7(11) . . . . ?
B4 B8 B12 Cl32 -167.5(6) . . . . ?
B7 B8 B12 Cl32 93.1(7) . . . . ?
B9 B8 B12 Cl32 -129.4(7) . . . . ?
B3 B8 B12 Cl32 130.1(7) . . . . ?
Cl28 B8 B12 Cl32 0.6(12) . . . . ?
B7 B2 Cl2 Si1 -81.8(8) . . . . ?
B6 B2 Cl2 Si1 144.6(5) . . . . ?
B3 B2 Cl2 Si1 -0.9(9) . . . . ?
B1 B2 Cl2 Si1 74.9(8) . . . . ?
B11 B2 Cl2 Si1 -150.5(5) . . . . ?
Cl22 B2 Cl2 Si1 -72(4) . . . . ?
B7 B2 Cl22 Si1 -93.8(9) . . . . ?
B6 B2 Cl22 Si1 134.1(7) . . . . ?
B3 B2 Cl22 Si1 -18.9(12) . . . . ?
B1 B2 Cl22 Si1 59.3(12) . . . . ?
B11 B2 Cl22 Si1 -160.2(7) . . . . ?
Cl2 B2 Cl22 Si1 95(4) . . . . ?
B2 Cl22 Si1 C4 -52.6(9) . . . . ?
B2 Cl22 Si1 C1 69.5(8) . . . . ?
B2 Cl22 Si1 C7 -177.8(8) . . . . ?
B2 Cl22 Si1 Cl2 -99(4) . . . . ?
B2 Cl2 Si1 C4 -67.1(5) . . . . ?
B2 Cl2 Si1 C1 55.9(6) . . . . ?
B2 Cl2 Si1 C7 169.5(5) . . . . ?
B2 Cl2 Si1 Cl22 68(4) . . . . ?
C4 Si1 C1 C2 -37.7(8) . . . . ?
C7 Si1 C1 C2 107.1(7) . . . . ?
Cl22 Si1 C1 C2 -152.1(7) . . . . ?
Cl2 Si1 C1 C2 -150.8(7) . . . . ?
C4 Si1 C1 C3 -166.6(6) . . . . ?
C7 Si1 C1 C3 -21.8(7) . . . . ?
Cl22 Si1 C1 C3 79.1(7) . . . . ?
Cl2 Si1 C1 C3 80.3(7) . . . . ?
C1 Si1 C4 C5 -172.3(5) . . . . ?
C7 Si1 C4 C5 46.5(6) . . . . ?
Cl22 Si1 C4 C5 -62.9(6) . . . . ?
Cl2 Si1 C4 C5 -58.5(6) . . . . ?
C1 Si1 C4 C6 63.0(8) . . . . ?
C7 Si1 C4 C6 -78.3(7) . . . . ?
Cl22 Si1 C4 C6 172.3(6) . . . . ?
Cl2 Si1 C4 C6 176.8(6) . . . . ?
C4 Si1 C7 C8 63.4(7) . . . . ?
C1 Si1 C7 C8 -80.0(7) . . . . ?
Cl22 Si1 C7 C8 178.2(7) . . . . ?
Cl2 Si1 C7 C8 172.3(6) . . . . ?
C4 Si1 C7 C9 -64.1(8) . . . . ?
C1 Si1 C7 C9 152.4(7) . . . . ?
Cl22 Si1 C7 C9 50.7(7) . . . . ?
Cl2 Si1 C7 C9 44.7(7) . . . . ?
O2 S1 O1 Si2 69(2) . . . . ?
O1 S1 O2 Si3 105.1(9) . . . . ?
O2A S1A O1A Si2 -108.2(17) . . . . ?
O1A S1A O2A Si3 -110.9(18) . . . . ?
S1 O1 Si2 O1A -8.0(13) . . . . ?
S1 O1 Si2 C10 -26(2) . . . . ?
S1 O1 Si2 C16A 153(2) . . . . ?
S1 O1 Si2 C13A -88(2) . . . . ?
S1 O1 Si2 C10A 38(2) . . . . ?
S1 O1 Si2 C16 100.5(19) . . . . ?
S1 O1 Si2 C13 -151.5(19) . . . . ?
S1A O1A Si2 O1 -11.5(17) . . . . ?
S1A O1A Si2 C10 152.0(17) . . . . ?
S1A O1A Si2 C16A -31(2) . . . . ?
S1A O1A Si2 C13A 95.3(19) . . . . ?
S1A O1A Si2 C10A -150.1(17) . . . . ?
S1A O1A Si2 C16 -89.7(16) . . . . ?
S1A O1A Si2 C13 30(2) . . . . ?
O1 Si2 C10 C12 -94.3(18) . . . . ?
O1A Si2 C10 C12 -101.3(18) . . . . ?
C16A Si2 C10 C12 87(4) . . . . ?
C13A Si2 C10 C12 4(2) . . . . ?
C10A Si2 C10 C12 161(2) . . . . ?
C16 Si2 C10 C12 144.7(16) . . . . ?
C13 Si2 C10 C12 22(2) . . . . ?
O1 Si2 C10 C11 57.5(16) . . . . ?
O1A Si2 C10 C11 50.6(15) . . . . ?
C16A Si2 C10 C11 -121(4) . . . . ?
C13A Si2 C10 C11 156(2) . . . . ?
C10A Si2 C10 C11 -47.3(15) . . . . ?
C16 Si2 C10 C11 -63.5(16) . . . . ?
C13 Si2 C10 C11 173.8(13) . . . . ?
O1 Si2 C13 C15 -31.2(16) . . . . ?
O1A Si2 C13 C15 -46.0(18) . . . . ?
C10 Si2 C13 C15 -156.0(16) . . . . ?
C16A Si2 C13 C15 42.0(19) . . . . ?
C13A Si2 C13 C15 -139(2) . . . . ?
C10A Si2 C13 C15 134(2) . . . . ?
C16 Si2 C13 C15 76.0(16) . . . . ?
O1 Si2 C13 C14 -165.9(10) . . . . ?
O1A Si2 C13 C14 179.3(12) . . . . ?
C10 Si2 C13 C14 69.2(12) . . . . ?
C16A Si2 C13 C14 -92.7(16) . . . . ?
C13A Si2 C13 C14 86.2(15) . . . . ?
C10A Si2 C13 C14 -1.0(19) . . . . ?
C16 Si2 C13 C14 -58.7(10) . . . . ?
O1 Si2 C16 C18 -171.6(13) . . . . ?
O1A Si2 C16 C18 -149.0(15) . . . . ?
C10 Si2 C16 C18 -44.5(14) . . . . ?
C16A Si2 C16 C18 118.6(17) . . . . ?
C13A Si2 C16 C18 23(2) . . . . ?
C10A Si2 C16 C18 -60.3(15) . . . . ?
C13 Si2 C16 C18 84.2(14) . . . . ?
O1 Si2 C16 C17 64.6(12) . . . . ?
O1A Si2 C16 C17 87.2(14) . . . . ?
C10 Si2 C16 C17 -168.3(12) . . . . ?
C16A Si2 C16 C17 -5.2(16) . . . . ?
C13A Si2 C16 C17 -101(2) . . . . ?
C10A Si2 C16 C17 175.9(15) . . . . ?
C13 Si2 C16 C17 -39.6(12) . . . . ?
O1 Si2 C10A C12A -76(2) . . . . ?
O1A Si2 C10A C12A -60(2) . . . . ?
C10 Si2 C10A C12A 29(2) . . . . ?
C16A Si2 C10A C12A -169(2) . . . . ?
C13A Si2 C10A C12A 50(3) . . . . ?
C16 Si2 C10A C12A -168(2) . . . . ?
C13 Si2 C10A C12A 120(2) . . . . ?
O1 Si2 C10A C11A 157(2) . . . . ?
O1A Si2 C10A C11A 174(2) . . . . ?
C10 Si2 C10A C11A -97(2) . . . . ?
C16A Si2 C10A C11A 65(2) . . . . ?
C13A Si2 C10A C11A -77(3) . . . . ?
C16 Si2 C10A C11A 66(2) . . . . ?
C13 Si2 C10A C11A -6(3) . . . . ?
O1 Si2 C13A C14A -43(3) . . . . ?
O1A Si2 C13A C14A -66(3) . . . . ?
C10 Si2 C13A C14A -151(3) . . . . ?
C16A Si2 C13A C14A 48(3) . . . . ?
C10A Si2 C13A C14A -172(2) . . . . ?
C16 Si2 C13A C14A 122.0(19) . . . . ?
C13 Si2 C13A C14A 47(2) . . . . ?
O1 Si2 C13A C15A 139(2) . . . . ?
O1A Si2 C13A C15A 116(3) . . . . ?
C10 Si2 C13A C15A 31(2) . . . . ?
C16A Si2 C13A C15A -130(2) . . . . ?
C10A Si2 C13A C15A 10(3) . . . . ?
C16 Si2 C13A C15A -56(4) . . . . ?
C13 Si2 C13A C15A -131(3) . . . . ?
O1 Si2 C16A C18A -87(2) . . . . ?
O1A Si2 C16A C18A -80(2) . . . . ?
C10 Si2 C16A C18A 91(4) . . . . ?
C13A Si2 C16A C18A 164(2) . . . . ?
C10A Si2 C16A C18A 27(3) . . . . ?
C16 Si2 C16A C18A 25.6(19) . . . . ?
C13 Si2 C16A C18A 165(3) . . . . ?
O1 Si2 C16A C17A 139(2) . . . . ?
O1A Si2 C16A C17A 146(2) . . . . ?
C10 Si2 C16A C17A -43(5) . . . . ?
C13A Si2 C16A C17A 30(3) . . . . ?
C10A Si2 C16A C17A -108(2) . . . . ?
C16 Si2 C16A C17A -109(2) . . . . ?
C13 Si2 C16A C17A 31.2(17) . . . . ?
S1A O2A Si3 O2 62.3(17) . . . . ?
S1A O2A Si3 C25A -141(2) . . . . ?
S1A O2A Si3 C19 123.5(16) . . . . ?
S1A O2A Si3 C22 -15.1(19) . . . . ?
S1A O2A Si3 C25 -118.8(18) . . . . ?
S1 O2 Si3 O2A -37.4(9) . . . . ?
S1 O2 Si3 C25A -58.0(9) . . . . ?
S1 O2 Si3 C19 -165.4(7) . . . . ?
S1 O2 Si3 C22 75.7(7) . . . . ?
S1 O2 Si3 C25 -38.9(11) . . . . ?
O2A Si3 C19 C20 158.2(7) . . . . ?
O2 Si3 C19 C20 -165.0(6) . . . . ?
C25A Si3 C19 C20 91.8(9) . . . . ?
C22 Si3 C19 C20 -66.5(8) . . . . ?
C25 Si3 C19 C20 60.2(9) . . . . ?
O2A Si3 C19 C21 -74.3(10) . . . . ?
O2 Si3 C19 C21 -37.4(8) . . . . ?
C25A Si3 C19 C21 -140.6(10) . . . . ?
C22 Si3 C19 C21 61.1(10) . . . . ?
C25 Si3 C19 C21 -172.2(9) . . . . ?
O2A Si3 C22 C24 132.8(12) . . . . ?
O2 Si3 C22 C24 90.6(13) . . . . ?
C25A Si3 C22 C24 -157.0(13) . . . . ?
C19 Si3 C22 C24 -4.7(15) . . . . ?
C25 Si3 C22 C24 -137.1(13) . . . . ?
O2A Si3 C22 C23 -42.2(12) . . . . ?
O2 Si3 C22 C23 -84.4(11) . . . . ?
C25A Si3 C22 C23 28.0(16) . . . . ?
C19 Si3 C22 C23 -179.7(8) . . . . ?
C25 Si3 C22 C23 47.9(12) . . . . ?
O2A Si3 C25 C27 157.2(14) . . . . ?
O2 Si3 C25 C27 158.2(12) . . . . ?
C25A Si3 C25 C27 -163(2) . . . . ?
C19 Si3 C25 C27 -86.2(14) . . . . ?
C22 Si3 C25 C27 47.1(15) . . . . ?
O2A Si3 C25 C26 -83.9(14) . . . . ?
O2 Si3 C25 C26 -82.9(15) . . . . ?
C25A Si3 C25 C26 -44.4(17) . . . . ?
C19 Si3 C25 C26 32.7(16) . . . . ?
C22 Si3 C25 C26 166.0(13) . . . . ?
O2A Si3 C25A C26A -77.0(17) . . . . ?
O2 Si3 C25A C26A -61.2(18) . . . . ?
C19 Si3 C25A C26A 34.0(18) . . . . ?
C22 Si3 C25A C26A -171.2(14) . . . . ?
C25 Si3 C25A C26A 149(3) . . . . ?
O2A Si3 C25A C27A 149(2) . . . . ?
O2 Si3 C25A C27A 164.3(17) . . . . ?
C19 Si3 C25A C27A -100.5(17) . . . . ?
C22 Si3 C25A C27A 54(2) . . . . ?
C25 Si3 C25A C27A 14.4(18) . . . . ?
